data_7718814
loop_
_publ_author_name
'Alves, Filipe'
'Taarit, In&#xe8;s'
'Gu&#xe9;n&#xe9;e, Laure'
'Piguet, Claude'

_publ_section_title
;
 Self-assembled multidye-sensitized erbium single molecules for boosting
 energy transfer light upconversion in solution.
;
_journal_issue 25
_journal_name_full 'Dalton transactions (Cambridge, England : 2003)'
_journal_page_first 9937
_journal_page_last 9948
_journal_paper_doi 10.1039/d5dt00438a
_journal_volume 54
_journal_year 2025
_chemical_formula_moiety 'C87 H86 N13 S, F6 P, 0.75(C3 H5 N), 0.25(C3 H5 N), 0.25(C5 H12 O)'
_chemical_formula_sum 'C91.25 H94 F6 N14 O0.25 P S'
_chemical_formula_weight 1567.83
_space_group_crystal_system triclinic
_space_group_IT_number 2
_space_group_name_Hall '-P 1'
_space_group_name_H-M_alt 'P -1'
_atom_sites_solution_hydrogens geom
_atom_sites_solution_primary dual
_atom_sites_solution_secondary difmap
_audit_creation_date 2023-02-22
_audit_creation_method
;
Olex2 1.3
(compiled 2020.11.12 svn.r5f609507 for OlexSys, GUI svn.r6408)
;
_audit_update_record
;
2024-08-08 deposited with the CCDC.	2025-05-21 downloaded from the CCDC.
;
_cell_angle_alpha 65.7564(12)
_cell_angle_beta 69.7158(11)
_cell_angle_gamma 74.9477(12)
_cell_formula_units_Z 2
_cell_length_a 14.55269(18)
_cell_length_b 17.0818(3)
_cell_length_c 20.3355(2)
_cell_measurement_reflns_used 34398
_cell_measurement_temperature 99.98(10)
_cell_measurement_theta_max 74.5720
_cell_measurement_theta_min 2.4850
_cell_volume 4282.56(11)
_computing_cell_refinement 'CrysAlisPro 1.171.41.89a (Rigaku OD, 2020)'
_computing_data_collection 'CrysAlisPro 1.171.41.89a (Rigaku OD, 2020)'
_computing_data_reduction 'CrysAlisPro 1.171.41.89a (Rigaku OD, 2020)'
_computing_molecular_graphics 'Olex2 1.3 (Dolomanov et al., 2009)'
_computing_publication_material 'Olex2 1.3 (Dolomanov et al., 2009)'
_computing_structure_refinement 'SHELXL 2018/3 (Sheldrick, 2015)'
_computing_structure_solution 'SHELXT 2018/3 (Sheldrick, 2015)'
_diffrn_ambient_environment N~2~
_diffrn_ambient_temperature 99.98(10)
_diffrn_detector 'Hybrid Pixel Array Detector'
_diffrn_detector_area_resol_mean 10.0000
_diffrn_detector_type 'HyPix-Arc 150'
_diffrn_measured_fraction_theta_full 0.998
_diffrn_measured_fraction_theta_max 0.965
_diffrn_measurement_details
;
List of Runs (angles in degrees, time in seconds):

  # Type    Start    End  Width  t~exp~   \w     \q     \k     \f   Frames
#--------------------------------------------------------------------------
  1  \w    -63.00 -35.00   0.50    4.00    --  -57.33 125.00  60.00   56
  2  \w    -95.00 -24.00   0.50    4.00    --  -57.33   0.00  90.00  142
  3  \w    -50.00 -24.00   0.50    4.00    --  -57.33 -15.00 120.00   52
  4  \w   -104.00 -24.00   0.50    4.00    --  -57.33 -15.00-150.00  160
  5  \w   -103.00 -77.00   0.50    4.00    --  -57.33 -15.00 120.00   52
  6  \w     29.00  68.00   0.50    4.00    --   60.44 -94.00 120.00   78
  7  \w     21.00  59.00   0.50    4.00    --   60.44 -94.00-150.00   76
  8  \w     27.00  66.00   0.50    4.00    --   60.44  15.00  90.00   78
  9  \w     71.00  99.00   0.50    4.00    --   60.44  29.00 105.00   56
 10  \w     73.00 105.00   0.50    4.00    --   60.44  15.00  90.00   64
 11  \w     21.00  47.00   0.50    4.00    --   60.44 -94.00-120.00   52
 12  \w     26.00  56.00   0.50    4.00    --   60.44 -94.00 -30.00   60
 13  \w     59.00 102.00   0.50    4.00    --   60.44  15.00-180.00   86
 14  \w     43.00 100.00   0.50    4.00    --   74.94-125.00 -60.00  114
 15  \w     77.00 104.00   0.50    4.00    --   74.94-125.00-180.00   54
 16  \w     75.00 120.00   0.50    4.00    --   74.94  29.00 105.00   90
 17  \w     35.00  63.00   0.50    4.00    --   74.94 -94.00 150.00   56
 18  \w     37.00  74.00   0.50    4.00    --   74.94 -94.00   0.00   74
 19  \w     40.00  89.00   0.50    4.00    --   74.94-125.00  90.00   98
 20  \w     40.00  73.00   0.50    4.00    --   79.80 -94.00 -30.00   66
 21  \w     63.00  89.00   0.50    4.00    --   79.80   0.00-180.00   52
 22  \w     40.00  70.00   0.50    4.00    --   79.80 -94.00 -90.00   60
 23  \w     47.00 124.00   0.50    4.00    --   79.80  15.00-180.00  154
 24  \w     40.00  66.00   0.50    4.00    --   79.80 -94.00-150.00   52
 25  \w     41.00  67.00   0.50    4.00    --   79.80 -94.00  90.00   52
 26  \w     96.00 121.00   0.50    4.00    --   79.80  15.00 -30.00   50
 27  \w     55.00  93.00   0.50    4.00    --   79.80-125.00 -30.00   76
 28  \w     36.00  65.00   0.50    4.00    --   79.80-125.00  30.00   58
 29  \w     58.00  87.00   0.50    4.00    --   79.80 -94.00-180.00   58
 30  \w     43.00  69.00   0.50    4.00    --   79.80 -94.00   0.00   52
 31  \w     41.00  78.00   0.50    4.00    --   79.80 -94.00  60.00   74
 32  \w     40.00  74.00   0.50    4.00    --   79.80 -94.00 120.00   68
 33  \w     52.00 109.00   0.50    4.00    --   79.80-125.00  60.00  114
 34  \w     53.00  82.00   0.50    4.00    --   79.80-125.00-180.00   58
 35  \w     75.00 130.00   0.50    4.00    --   83.50  16.00 -65.78  110
 36  \w     43.00  75.00   0.50    4.00    --   83.50-126.00 102.07   64
 37  \w     40.00 111.00   0.50    4.00    --   83.50-124.00 -94.62  142
 38  \w     42.00 111.00   0.50    4.00    --   83.50-125.00 -37.77  138
 39  \w     50.00 109.00   0.50    4.00    --   83.50  16.00  40.15  118
 40  \w     78.00 103.00   0.50    4.00    --   83.50-112.00 139.43   50
 41  \w     50.00 125.00   0.50    4.00    --   83.50  16.00  98.05  150
 42  \w     96.00 121.00   0.50    4.00    --   83.50-137.00-140.93   50
 43  \w     53.00 124.00   0.50    4.00    --   83.50  19.00-118.26  142
 44  \w     86.00 112.00   0.50    4.00    --   83.50-126.00 102.07   52
 45  \w     48.00  81.00   0.50    4.00    --   83.50-137.00-140.93   66
 46  \w     89.00 116.00   0.50    4.00    --   83.50-131.00 120.80   54
 47  \w     39.00 114.00   0.50    4.00    --   83.50-130.00  28.46  150
;
_diffrn_measurement_device 'four-circle diffractometer'
_diffrn_measurement_device_type 'XtaLAB Synergy, Dualflex, HyPix-Arc 150'
_diffrn_measurement_method '\w scans'
_diffrn_orient_matrix_type 'CrysAlisPro convention (1999,Acta A55,543-557)'
_diffrn_orient_matrix_UB_11 -0.0347343000
_diffrn_orient_matrix_UB_12 -0.0891496000
_diffrn_orient_matrix_UB_13 0.0295521000
_diffrn_orient_matrix_UB_21 -0.1084979000
_diffrn_orient_matrix_UB_22 0.0431478000
_diffrn_orient_matrix_UB_23 0.0138793000
_diffrn_orient_matrix_UB_31 0.0018749000
_diffrn_orient_matrix_UB_32 0.0127110000
_diffrn_orient_matrix_UB_33 -0.0799456000
_diffrn_radiation_monochromator mirror
_diffrn_radiation_probe x-ray
_diffrn_radiation_type 'Cu K\a'
_diffrn_radiation_wavelength 1.54184
_diffrn_reflns_av_R_equivalents 0.0195
_diffrn_reflns_av_unetI/netI 0.0161
_diffrn_reflns_Laue_measured_fraction_full 0.998
_diffrn_reflns_Laue_measured_fraction_max 0.965
_diffrn_reflns_limit_h_max 18
_diffrn_reflns_limit_h_min -18
_diffrn_reflns_limit_k_max 21
_diffrn_reflns_limit_k_min -21
_diffrn_reflns_limit_l_max 16
_diffrn_reflns_limit_l_min -25
_diffrn_reflns_number 70432
_diffrn_reflns_point_group_measured_fraction_full 0.998
_diffrn_reflns_point_group_measured_fraction_max 0.965
_diffrn_reflns_theta_full 67.684
_diffrn_reflns_theta_max 76.236
_diffrn_reflns_theta_min 2.477
_diffrn_source 'micro-focus sealed X-ray tube'
_diffrn_source_type 'PhotonJet (Cu) X-ray Source'
_exptl_absorpt_coefficient_mu 1.055
_exptl_absorpt_correction_T_max 0.946
_exptl_absorpt_correction_T_min 0.818
_exptl_absorpt_correction_type analytical
_exptl_absorpt_process_details
;
CrysAlisPro 1.171.41.89a (Rigaku Oxford Diffraction, 2020)
Analytical numeric absorption correction using a multifaceted crystal
model based on expressions derived by R.C. Clark & J.S. Reid.
(Clark, R. C. & Reid, J. S. (1995). Acta Cryst. A51, 887-897)
Empirical absorption correction using spherical harmonics,
implemented in SCALE3 ABSPACK scaling algorithm.
;
_exptl_crystal_colour red
_exptl_crystal_colour_primary red
_exptl_crystal_density_diffrn 1.216
_exptl_crystal_description plate
_exptl_crystal_F_000 1653
_exptl_crystal_size_max 0.27
_exptl_crystal_size_mid 0.15
_exptl_crystal_size_min 0.05
_refine_diff_density_max 1.317
_refine_diff_density_min -0.643
_refine_diff_density_rms 0.090
_refine_ls_extinction_method none
_refine_ls_goodness_of_fit_ref 1.023
_refine_ls_hydrogen_treatment constr
_refine_ls_matrix_type full
_refine_ls_number_parameters 1178
_refine_ls_number_reflns 17309
_refine_ls_number_restraints 315
_refine_ls_restrained_S_all 1.169
_refine_ls_R_factor_all 0.1079
_refine_ls_R_factor_gt 0.0979
_refine_ls_shift/su_max 0.001
_refine_ls_shift/su_mean 0.000
_refine_ls_structure_factor_coef Fsqd
_refine_ls_weighting_details 'w=1/[\s^2^(Fo^2^)+(0.1763P)^2^+4.0062P] where P=(Fo^2^+2Fc^2^)/3'
_refine_ls_weighting_scheme calc
_refine_ls_wR_factor_gt 0.2832
_refine_ls_wR_factor_ref 0.2940
_reflns_Friedel_coverage 0.000
_reflns_number_gt 14644
_reflns_number_total 17309
_reflns_threshold_expression 'I > 2\s(I)'
_cod_data_source_file d5dt00438a2.cif
_cod_data_source_block L4PF6
_cod_depositor_comments 'Adding full bibliography for 7718814.cif.'
_cod_original_cell_volume 4282.57(11)
_cod_database_code 7718814
_shelx_shelxl_version_number 2018/3
_chemical_oxdiff_formula 'C91 H93 F6 N14.5 P S'
_shelx_space_group_comment
;
The symmetry employed for this shelxl refinement is uniquely defined
by the following loop, which should always be used as a source of
symmetry information in preference to the above space-group names.
They are only intended as comments.
;
_shelx_estimated_absorpt_t_max 0.949
_shelx_estimated_absorpt_t_min 0.764
_reflns_odcompleteness_completeness 99.50
_reflns_odcompleteness_iscentric 1
_reflns_odcompleteness_theta 71.98
_olex2_refinement_description
;
1. Fixed Uiso
 At 1.2 times of:
  All C(H) groups, All C(H,H) groups, All C(H,H,H,H) groups
 At 1.5 times of:
  All C(H,H,H) groups
2. Restrained distances
 P3-F13 = P3-F14 = P3-F15 = P3-F16 = P3-F17 = P3-F18
 1.65 with sigma of 0.02
 P2-F7 = P2-F8 = P2-F9 = P2-F10 = P2-F11 = P2-F12
 1.65 with sigma of 0.02
 F14-F17
 2.2 with sigma of 0.04
 F13-F15 \\sim F14-F16 \\sim F18-F17
 with sigma of 0.05
 P3-F13 \\sim P3-F14 \\sim P3-F15 \\sim P3-F16 \\sim P3-F17 \\sim P3-F18
 with sigma of 0.02
 F13-F14 \\sim F13-F16 \\sim F13-F17 \\sim F13-F18 \\sim F15-F14 \\sim F15-F16
\\sim F15-F17 \\sim F15-F18
 with sigma of 0.04
 F7-F8 \\sim F9-F10 \\sim F11-F12
 with sigma of 0.05
 P2-F7 \\sim P2-F8 \\sim P2-F9 \\sim P2-F10 \\sim P2-F11 \\sim P2-F12
 with sigma of 0.02
 F7-F8 \\sim F7-F9 \\sim F7-F10 \\sim F7-F11 \\sim F9-F8 \\sim F9-F10 \\sim
F9-F11 \\sim F9-F12
 with sigma of 0.04
3. Uiso/Uaniso restraints and constraints
P3 \\sim F13 \\sim F14 \\sim F15 \\sim F16 \\sim F17 \\sim F18: within 2A with
sigma of 0.04 and sigma for terminal atoms of 0.08 within 2A
P2 \\sim F7 \\sim F8 \\sim F9 \\sim F10 \\sim F11 \\sim F12: within 2A with
sigma of 0.04 and sigma for terminal atoms of 0.08 within 2A
Uanis(P2) = Uanis(P3)
Uanis(F7) = Uanis(F14)
Uanis(F18) = Uanis(F9)
Uanis(F12) = Uanis(F13)
Uanis(F10) = Uanis(F15)
Uanis(F8) = Uanis(F16)
Uanis(F11) = Uanis(F17)
4. Rigid body (RIGU) restrains
 P3, F13, F14, F15, F16, F17, F18
 with sigma for 1-2 distances of 0.004 and sigma for 1-3 distances of 0.004
 P2, F7, F8, F9, F10, F11, F12
 with sigma for 1-2 distances of 0.004 and sigma for 1-3 distances of 0.004
5. Others
 Sof(H68C)=Sof(H68D)=Sof(C69B)=Sof(H69C)=Sof(H69D)=Sof(H70C)=Sof(H70D)=1-FVAR(1)
 Sof(H68A)=Sof(H68B)=Sof(C69)=Sof(H69A)=Sof(H69B)=Sof(H70A)=Sof(H70B)=FVAR(1)
 Sof(H85C)=Sof(H85D)=Sof(C86B)=Sof(H86D)=Sof(H86E)=Sof(H86F)=1-FVAR(2)
 Sof(H85A)=Sof(H85B)=Sof(C86)=Sof(H86A)=Sof(H86B)=Sof(H86C)=FVAR(2)
 Fixed Sof: P1(0.5) F1(0.5) F2(0.5) F3(0.5) F4(0.5) F5(0.5) F6(0.5) N1S(0.75)
 C2S(0.75) C3S(0.75) H3SC(0.25) H3SD(0.25) H3SA(0.5) H3SB(0.5) C4S(0.25)
 H4SA(0.25) H4SB(0.25) H4SC(0.25) C5S(0.5) H5SA(0.5) H5SB(0.5) H5SC(0.5)
 C90(0.5) H90C(0.25) H90D(0.25) H90E(0.25) H90A(0.25) H90B(0.25) O88(0.25)
 C89(0.25) N14(0.25) P2(0.25) F7(0.25) F8(0.25) F9(0.25) F10(0.25) F11(0.25)
 F12(0.25) P3(0.25) F13(0.25) F14(0.25) F15(0.25) F16(0.25) F17(0.25) F18(0.25)
 C91(0.25) H91A(0.25) H91B(0.25) H91C(0.25) C92(0.25) C93(0.25) H93A(0.25)
 H93B(0.25) H93C(0.25) C88(0.25) H88A(0.25) H88B(0.25) H88C(0.25) C94(0.25)
 H94A(0.25) H94B(0.25) H94C(0.25)
6.a Secondary CH2 refined with riding coordinates:
 C15(H15A,H15B), C37(H37A,H37B), C65(H65A,H65B), C66(H66A,H66B), C68(H68A,
 H68B), C68(H68C,H68D), C69(H69A,H69B), C69B(H69C,H69D), C70(H70A,H70B),
 C70(H70C,H70D), C84(H84A,H84B), C85(H85A,H85B), C85(H85C,H85D), C3S(H3SC,H3SD),
  C3S(H3SA,H3SB), C90(H90A,H90B)
6.b Aromatic/amide H refined with riding coordinates:
 C3(H3), C5(H5), C6(H6), C9(H9), C11(H11), C12(H12), C17(H17), C22(H22),
 C23(H23), C25(H25), C27(H27), C31(H31), C33(H33), C34(H34), C39(H39), C43(H43),
  C44(H44), C46(H46), C47(H47), C50(H50), C53(H53), C54(H54), C60(H60),
 C61(H61), C62(H62), C63(H63), C72(H72), C73(H73), C79(H79), C80(H80), C81(H81),
  C82(H82)
6.c Idealised Me refined as rotating group:
 C1(H1A,H1B,H1C), C87(H87A,H87B,H87C), C14(H14A,H14B,H14C), C20(H20A,H20B,
 H20C), C36(H36A,H36B,H36C), C49(H49A,H49B,H49C), C57(H57A,H57B,H57C), C58(H58A,
 H58B,H58C), C67(H67A,H67B,H67C), C76(H76A,H76B,H76C), C77(H77A,H77B,H77C),
 C86(H86A,H86B,H86C), C86B(H86D,H86E,H86F), C4S(H4SA,H4SB,H4SC), C5S(H5SA,H5SB,
 H5SC), C90(H90C,H90D,H90E), C91(H91A,H91B,H91C), C93(H93A,H93B,H93C), C88(H88A,
 H88B,H88C), C94(H94A,H94B,H94C)
;
_olex2_submission_special_instructions 'No special instructions were received'
_oxdiff_exptl_absorpt_empirical_details
;
Empirical correction (ABSPACK) includes:
- Absorption correction using spherical harmonics
- Frame scaling
;
_oxdiff_exptl_absorpt_empirical_full_max 1.412
_oxdiff_exptl_absorpt_empirical_full_min 0.721

loop_
_space_group_symop_operation_xyz
'x, y, z'
'-x, -y, -z'

loop_
_atom_site_label
_atom_site_type_symbol
_atom_site_fract_x
_atom_site_fract_y
_atom_site_fract_z
_atom_site_U_iso_or_equiv
_atom_site_adp_type
_atom_site_occupancy
_atom_site_site_symmetry_order
_atom_site_calc_flag
_atom_site_refinement_flags_posn
_atom_site_refinement_flags_adp
_atom_site_refinement_flags_occupancy
_atom_site_disorder_assembly
_atom_site_disorder_group
S1 S 0.61025(5) 0.86417(4) 0.44001(4) 0.0453(2) Uani 1 1 d . . . . .
N1 N 0.6261(2) 0.66051(17) -0.20090(15) 0.0515(6) Uani 1 1 d . . . . .
N2 N 0.5501(2) 0.66091(18) -0.01132(16) 0.0545(6) Uani 1 1 d . . . . .
N3 N 0.47346(19) 0.60556(15) -0.05814(14) 0.0474(6) Uani 1 1 d . . . . .
N4 N 0.4871(2) 0.65748(18) 0.36721(15) 0.0551(6) Uani 1 1 d . . . . .
N5 N 0.5605(2) 0.51918(17) 0.40585(14) 0.0532(6) Uani 1 1 d . . . . .
N6 N 0.6789(2) 0.57846(15) 0.46528(13) 0.0467(5) Uani 1 1 d . . . . .
N7 N 0.8278(2) 0.56491(18) 0.58010(15) 0.0533(6) Uani 1 1 d . . . . .
N8 N 0.8493(2) 0.47238(16) 0.52124(14) 0.0524(6) Uani 1 1 d . . . . .
N9 N 0.8962(2) 0.4628(3) 0.94873(17) 0.0731(9) Uani 1 1 d . . . . .
N10 N 0.9737(2) 0.5807(3) 0.90097(17) 0.0820(11) Uani 1 1 d . . . . .
N11 N 0.8553(2) 0.6277(2) 1.02964(19) 0.0765(10) Uani 1 1 d . . . . .
N12 N 0.9832(3) 0.8871(4) 0.1438(3) 0.123(2) Uani 1 1 d . . . . .
N13 N 0.4991(2) 0.85558(16) 0.77913(15) 0.0510(6) Uani 1 1 d . . . . .
C1 C 0.8801(3) 0.6993(3) -0.3324(2) 0.0734(11) Uani 1 1 d . . . . .
H1A H 0.939949 0.661838 -0.320212 0.110 Uiso 1 1 calc R U . . .
H1B H 0.891196 0.760017 -0.353933 0.110 Uiso 1 1 calc R U . . .
H1C H 0.864135 0.684830 -0.368825 0.110 Uiso 1 1 calc R U . . .
C87 C 1.0067(4) 0.6618(4) 0.8915(2) 0.1003(18) Uani 1 1 d . . . . .
H87A H 1.020225 0.654699 0.937766 0.151 Uiso 1 1 calc R U . . .
H87B H 0.954570 0.710774 0.880624 0.151 Uiso 1 1 calc R U . . .
H87C H 1.067025 0.672808 0.849950 0.151 Uiso 1 1 calc R U . . .
C2 C 0.7961(3) 0.6857(2) -0.2629(2) 0.0568(8) Uani 1 1 d . . . . .
C3 C 0.7043(3) 0.6728(2) -0.26086(19) 0.0528(7) Uani 1 1 d . . . . .
H3 H 0.696917 0.672897 -0.305494 0.063 Uiso 1 1 calc R U . . .
C4 C 0.6371(2) 0.65885(18) -0.13718(18) 0.0481(7) Uani 1 1 d . . . . .
C5 C 0.7259(3) 0.6722(2) -0.1339(2) 0.0573(8) Uani 1 1 d . . . . .
H5 H 0.731834 0.671887 -0.088699 0.069 Uiso 1 1 calc R U . . .
C6 C 0.8043(3) 0.6857(2) -0.1970(2) 0.0620(9) Uani 1 1 d . . . . .
H6 H 0.864920 0.695245 -0.195499 0.074 Uiso 1 1 calc R U . . .
C7 C 0.5536(2) 0.64297(19) -0.06988(18) 0.0495(7) Uani 1 1 d . . . . .
C8 C 0.4636(3) 0.6337(2) 0.04187(19) 0.0534(7) Uani 1 1 d . . . . .
C9 C 0.4240(3) 0.6328(3) 0.1152(2) 0.0629(9) Uani 1 1 d . . . . .
H9 H 0.456189 0.656087 0.135141 0.075 Uiso 1 1 calc R U . . .
C10 C 0.3373(3) 0.5975(3) 0.1586(2) 0.0625(9) Uani 1 1 d . . . . .
C11 C 0.2894(3) 0.5650(2) 0.1273(2) 0.0560(8) Uani 1 1 d . . . . .
H11 H 0.229321 0.542098 0.157253 0.067 Uiso 1 1 calc R U . . .
C12 C 0.3264(2) 0.5653(2) 0.05500(18) 0.0510(7) Uani 1 1 d . . . . .
H12 H 0.293177 0.543470 0.034668 0.061 Uiso 1 1 calc R U . . .
C13 C 0.4147(2) 0.59902(19) 0.01331(17) 0.0475(7) Uani 1 1 d . . . . .
C14 C 0.4507(3) 0.5739(2) -0.10682(18) 0.0522(7) Uani 1 1 d . . . . .
H14A H 0.411319 0.526155 -0.076001 0.078 Uiso 1 1 calc R U . . .
H14B H 0.512450 0.553237 -0.138149 0.078 Uiso 1 1 calc R U . . .
H14C H 0.413177 0.621061 -0.138909 0.078 Uiso 1 1 calc R U . . .
C15 C 0.2906(3) 0.5919(4) 0.2398(2) 0.0807(13) Uani 1 1 d . . . . .
H15A H 0.250765 0.648415 0.240185 0.097 Uiso 1 1 calc R U . . .
H15B H 0.244796 0.547874 0.264684 0.097 Uiso 1 1 calc R U . . .
C16 C 0.3630(3) 0.5691(3) 0.2854(2) 0.0699(11) Uani 1 1 d . . . . .
C17 C 0.3821(3) 0.6320(3) 0.3040(2) 0.0645(9) Uani 1 1 d . . . . .
H17 H 0.349837 0.689877 0.288930 0.077 Uiso 1 1 calc R U . . .
C18 C 0.4507(3) 0.6069(2) 0.34576(18) 0.0576(8) Uani 1 1 d . . . . .
C19 C 0.5526(2) 0.6032(2) 0.40244(17) 0.0492(7) Uani 1 1 d . . . . .
C20 C 0.6254(3) 0.4412(2) 0.4369(2) 0.0609(8) Uani 1 1 d . . . . .
H20A H 0.690004 0.439884 0.400084 0.091 Uiso 1 1 calc R U . . .
H20B H 0.595937 0.389780 0.448981 0.091 Uiso 1 1 calc R U . . .
H20C H 0.633753 0.441512 0.482607 0.091 Uiso 1 1 calc R U . . .
C21 C 0.4960(3) 0.5217(2) 0.36845(18) 0.0563(8) Uani 1 1 d . . . . .
C22 C 0.4775(3) 0.4580(3) 0.3499(2) 0.0679(10) Uani 1 1 d . . . . .
H22 H 0.509134 0.399910 0.365431 0.081 Uiso 1 1 calc R U . . .
C23 C 0.4117(3) 0.4837(3) 0.3085(2) 0.0727(11) Uani 1 1 d . . . . .
H23 H 0.398109 0.442053 0.294638 0.087 Uiso 1 1 calc R U . . .
C24 C 0.6096(2) 0.63421(18) 0.43245(15) 0.0435(6) Uani 1 1 d . . . . .
C25 C 0.5881(2) 0.72117(18) 0.42482(15) 0.0421(6) Uani 1 1 d . . . . .
H25 H 0.538380 0.758285 0.401499 0.051 Uiso 1 1 calc R U . . .
C26 C 0.6405(2) 0.75285(17) 0.45187(14) 0.0396(5) Uani 1 1 d . . . . .
C27 C 0.7113(2) 0.69604(18) 0.48712(15) 0.0414(6) Uani 1 1 d . . . . .
H27 H 0.747396 0.715547 0.507110 0.050 Uiso 1 1 calc R U . . .
C28 C 0.7279(2) 0.60973(18) 0.49233(15) 0.0427(6) Uani 1 1 d . . . . .
C29 C 0.8014(2) 0.54950(19) 0.53130(16) 0.0468(6) Uani 1 1 d . . . . .
C30 C 0.8957(3) 0.4932(2) 0.60460(18) 0.0567(8) Uani 1 1 d . . . . .
C31 C 0.9467(3) 0.4728(3) 0.6581(2) 0.0706(10) Uani 1 1 d . . . . .
H31 H 0.936711 0.510493 0.684385 0.085 Uiso 1 1 calc R U . . .
C32 C 1.0114(3) 0.3970(3) 0.6717(2) 0.0814(13) Uani 1 1 d . . . . .
C33 C 1.0263(3) 0.3426(3) 0.6328(2) 0.0837(14) Uani 1 1 d . . . . .
H33 H 1.072705 0.291409 0.642328 0.100 Uiso 1 1 calc R U . . .
C34 C 0.9762(3) 0.3597(3) 0.5804(2) 0.0737(11) Uani 1 1 d . . . . .
H34 H 0.986332 0.321505 0.554512 0.088 Uiso 1 1 calc R U . . .
C35 C 0.9102(3) 0.4362(2) 0.56801(18) 0.0574(8) Uani 1 1 d . . . . .
C36 C 0.8469(3) 0.4347(3) 0.4696(2) 0.0692(10) Uani 1 1 d . . . . .
H36A H 0.912600 0.404516 0.452642 0.104 Uiso 1 1 calc R U . . .
H36B H 0.827591 0.480688 0.426320 0.104 Uiso 1 1 calc R U . . .
H36C H 0.798813 0.393368 0.495082 0.104 Uiso 1 1 calc R U . . .
C37 C 1.0718(4) 0.3690(4) 0.7277(3) 0.109(2) Uani 1 1 d . . . . .
H37A H 1.061336 0.309058 0.762218 0.131 Uiso 1 1 calc R U . . .
H37B H 1.142791 0.367725 0.699861 0.131 Uiso 1 1 calc R U . . .
C38 C 1.0485(3) 0.4252(4) 0.7737(2) 0.0930(17) Uani 1 1 d . . . . .
C39 C 0.9815(3) 0.4095(4) 0.8421(2) 0.0895(15) Uani 1 1 d . . . . .
H39 H 0.948267 0.359940 0.863698 0.107 Uiso 1 1 calc R U . . .
C40 C 0.9616(3) 0.4654(3) 0.8804(2) 0.0766(12) Uani 1 1 d . . . . .
C41 C 0.9057(3) 0.5324(3) 0.9588(2) 0.0746(12) Uani 1 1 d . . . . .
C42 C 1.0102(3) 0.5372(4) 0.8499(2) 0.0899(16) Uani 1 1 d . . . . .
C43 C 1.0804(4) 0.5567(5) 0.7795(2) 0.114(2) Uani 1 1 d . . . . .
H43 H 1.114197 0.605833 0.758232 0.137 Uiso 1 1 calc R U . . .
C44 C 1.0965(4) 0.4993(5) 0.7436(2) 0.116(2) Uani 1 1 d . . . . .
H44 H 1.142845 0.510315 0.695604 0.139 Uiso 1 1 calc R U . . .
C45 C 0.8452(3) 0.5537(3) 1.02493(19) 0.0648(10) Uani 1 1 d . . . . .
C46 C 0.7784(3) 0.4997(3) 1.0805(2) 0.0699(10) Uani 1 1 d . . . . .
H46 H 0.771928 0.448185 1.076211 0.084 Uiso 1 1 calc R U . . .
C47 C 0.7222(3) 0.5214(3) 1.1412(2) 0.0759(12) Uani 1 1 d . . . . .
H47 H 0.675881 0.485012 1.179387 0.091 Uiso 1 1 calc R U . . .
C48 C 0.7319(3) 0.5963(3) 1.1477(2) 0.0750(11) Uani 1 1 d . . . . .
C49 C 0.6731(4) 0.6220(4) 1.2149(3) 0.1018(16) Uani 1 1 d . . . . .
H49A H 0.690302 0.677110 1.208144 0.153 Uiso 1 1 calc R U . . .
H49B H 0.688383 0.577051 1.260196 0.153 Uiso 1 1 calc R U . . .
H49C H 0.602267 0.628572 1.219966 0.153 Uiso 1 1 calc R U . . .
C50 C 0.7991(3) 0.6470(3) 1.0903(2) 0.0734(10) Uani 1 1 d . . . . .
H50 H 0.806120 0.698793 1.093889 0.088 Uiso 1 1 calc R U . . .
C51 C 0.7149(2) 0.88487(18) 0.45472(18) 0.0475(7) Uani 1 1 d . . . . .
C52 C 0.8056(2) 0.8906(2) 0.3965(2) 0.0558(8) Uani 1 1 d . . . . .
C53 C 0.8117(2) 0.8901(2) 0.3274(2) 0.0554(8) Uani 1 1 d . . . . .
H53 H 0.751377 0.890324 0.319093 0.066 Uiso 1 1 calc R U . . .
C54 C 0.8971(3) 0.8894(3) 0.2684(3) 0.0735(11) Uani 1 1 d . . . . .
H54 H 0.958243 0.889355 0.275605 0.088 Uiso 1 1 calc R U . . .
C55 C 0.8987(3) 0.8889(3) 0.2008(3) 0.0778(11) Uani 1 1 d . . . . .
C56 C 0.8111(3) 0.8965(2) 0.1723(2) 0.0606(8) Uani 1 1 d . . . . .
C57 C 0.7520(3) 0.9876(2) 0.1617(2) 0.0680(10) Uani 1 1 d . . . . .
H57A H 0.716333 0.992379 0.210903 0.102 Uiso 1 1 calc R U . . .
H57B H 0.704528 0.997440 0.133831 0.102 Uiso 1 1 calc R U . . .
H57C H 0.797404 1.031165 0.133759 0.102 Uiso 1 1 calc R U . . .
C58 C 0.7424(3) 0.8272(2) 0.2195(3) 0.0721(10) Uani 1 1 d . . . . .
H58A H 0.707838 0.833773 0.268140 0.108 Uiso 1 1 calc R U . . .
H58B H 0.781430 0.769588 0.227271 0.108 Uiso 1 1 calc R U . . .
H58C H 0.693961 0.833869 0.193405 0.108 Uiso 1 1 calc R U . . .
C59 C 0.8640(3) 0.8883(3) 0.0960(3) 0.0760(11) Uani 1 1 d . . . . .
C60 C 0.8262(4) 0.8889(3) 0.0419(3) 0.0841(13) Uani 1 1 d . . . . .
H60 H 0.756879 0.895557 0.049485 0.101 Uiso 1 1 calc R U . . .
C61 C 0.8924(5) 0.8797(3) -0.0239(3) 0.1058(19) Uani 1 1 d . . . . .
H61 H 0.868026 0.878547 -0.061164 0.127 Uiso 1 1 calc R U . . .
C62 C 0.9929(6) 0.8721(5) -0.0354(4) 0.132(3) Uani 1 1 d . . . . .
H62 H 1.036769 0.863687 -0.079796 0.159 Uiso 1 1 calc R U . . .
C63 C 1.0312(5) 0.8763(6) 0.0158(4) 0.145(3) Uani 1 1 d . . . . .
H63 H 1.100248 0.874892 0.006184 0.175 Uiso 1 1 calc R U . . .
C64 C 0.9649(4) 0.8829(4) 0.0824(3) 0.1068(19) Uani 1 1 d . . . . .
C65 C 1.0900(5) 0.9032(4) 0.1400(4) 0.117(2) Uani 1 1 d . . . . .
H65A H 1.128053 0.932442 0.087908 0.141 Uiso 1 1 calc R U . . .
H65B H 1.084178 0.936676 0.171402 0.141 Uiso 1 1 calc R U . . .
C66 C 1.1308(8) 0.8166(4) 0.1697(4) 0.156(3) Uani 1 1 d . . . . .
H66A H 1.133280 0.781606 0.140422 0.188 Uiso 1 1 calc R U . . .
H66B H 1.097037 0.788225 0.223247 0.188 Uiso 1 1 calc R U . . .
C67 C 1.2479(5) 0.8408(7) 0.1563(7) 0.188(5) Uani 1 1 d . . . . .
H67A H 1.248017 0.851627 0.200011 0.282 Uiso 1 1 calc R U . . .
H67B H 1.262442 0.892443 0.111368 0.282 Uiso 1 1 calc R U . . .
H67C H 1.298299 0.791678 0.150154 0.282 Uiso 1 1 calc R U . . .
C68 C 0.8962(3) 0.8973(4) 0.4138(3) 0.0892(14) Uani 1 1 d . . . . .
H68A H 0.944225 0.926817 0.366779 0.107 Uiso 0.583(12) 1 calc R U P A 1
H68B H 0.928639 0.838629 0.438004 0.107 Uiso 0.583(12) 1 calc R U P A 1
H68C H 0.953135 0.861329 0.391106 0.107 Uiso 0.417(12) 1 calc R U P A 2
H68D H 0.909492 0.958173 0.387613 0.107 Uiso 0.417(12) 1 calc R U P A 2
C69 C 0.8628(6) 0.9507(6) 0.4680(4) 0.075(3) Uani 0.583(12) 1 d . . P A 1
H69A H 0.921013 0.950877 0.482429 0.090 Uiso 0.583(12) 1 calc R U P A 1
H69B H 0.839569 1.011441 0.440175 0.090 Uiso 0.583(12) 1 calc R U P A 1
C69B C 0.8951(7) 0.8751(7) 0.4836(5) 0.064(3) Uani 0.417(12) 1 d . . P A 2
H69C H 0.952142 0.894692 0.485402 0.077 Uiso 0.417(12) 1 calc R U P A 2
H69D H 0.901954 0.811125 0.507248 0.077 Uiso 0.417(12) 1 calc R U P A 2
C70 C 0.7883(3) 0.9190(3) 0.5328(2) 0.0734(11) Uani 1 1 d . . . . .
H70A H 0.761396 0.963508 0.556488 0.088 Uiso 0.583(12) 1 calc R U P A 1
H70B H 0.818071 0.867324 0.568147 0.088 Uiso 0.583(12) 1 calc R U P A 1
H70C H 0.785694 0.896084 0.586601 0.088 Uiso 0.417(12) 1 calc R U P A 2
H70D H 0.784679 0.982831 0.513984 0.088 Uiso 0.417(12) 1 calc R U P A 2
C71 C 0.7034(3) 0.89435(19) 0.52199(19) 0.0512(7) Uani 1 1 d . . . . .
C72 C 0.6159(2) 0.87808(18) 0.58118(18) 0.0497(7) Uani 1 1 d . . . . .
H72 H 0.564122 0.863665 0.571625 0.060 Uiso 1 1 calc R U . . .
C73 C 0.5977(3) 0.88096(19) 0.65159(19) 0.0524(7) Uani 1 1 d . . . . .
H73 H 0.645678 0.900712 0.660849 0.063 Uiso 1 1 calc R U . . .
C74 C 0.5131(2) 0.85657(18) 0.70974(18) 0.0490(7) Uani 1 1 d . . . . .
C75 C 0.4231(3) 0.82686(19) 0.70858(19) 0.0522(7) Uani 1 1 d . . . . .
C76 C 0.3670(3) 0.9008(2) 0.6556(2) 0.0657(9) Uani 1 1 d . . . . .
H76A H 0.407450 0.912502 0.603646 0.099 Uiso 1 1 calc R U . . .
H76B H 0.353469 0.953171 0.667970 0.099 Uiso 1 1 calc R U . . .
H76C H 0.304445 0.883713 0.661667 0.099 Uiso 1 1 calc R U . . .
C77 C 0.4506(3) 0.7444(2) 0.6885(2) 0.0555(8) Uani 1 1 d . . . . .
H77A H 0.487440 0.758461 0.635459 0.083 Uiso 1 1 calc R U . . .
H77B H 0.390215 0.721842 0.697608 0.083 Uiso 1 1 calc R U . . .
H77C H 0.491785 0.700505 0.719561 0.083 Uiso 1 1 calc R U . . .
C78 C 0.3616(3) 0.8067(2) 0.7891(2) 0.0562(8) Uani 1 1 d . . . . .
C79 C 0.2723(3) 0.7739(2) 0.8259(3) 0.0682(10) Uani 1 1 d . . . . .
H79 H 0.237998 0.762383 0.799429 0.082 Uiso 1 1 calc R U . . .
C80 C 0.2340(3) 0.7581(3) 0.9025(3) 0.0741(11) Uani 1 1 d . . . . .
H80 H 0.173598 0.734573 0.928746 0.089 Uiso 1 1 calc R U . . .
C81 C 0.2832(3) 0.7765(2) 0.9407(2) 0.0688(10) Uani 1 1 d . . . . .
H81 H 0.255653 0.765174 0.992898 0.083 Uiso 1 1 calc R U . . .
C82 C 0.3717(3) 0.8110(2) 0.9049(2) 0.0610(8) Uani 1 1 d . . . . .
H82 H 0.404820 0.824521 0.930963 0.073 Uiso 1 1 calc R U . . .
C83 C 0.4093(2) 0.82476(19) 0.82842(19) 0.0527(7) Uani 1 1 d . . . . .
C84 C 0.5662(3) 0.8826(2) 0.8031(2) 0.0587(8) Uani 1 1 d . . . . .
H84A H 0.634549 0.873854 0.771740 0.070 Uiso 1 1 calc R U . . .
H84B H 0.564440 0.845558 0.855701 0.070 Uiso 1 1 calc R U . . .
C85 C 0.5394(4) 0.9766(3) 0.7971(3) 0.0827(13) Uani 1 1 d . . . . .
H85A H 0.473899 0.982388 0.833099 0.099 Uiso 0.613(11) 1 calc R U P B 1
H85B H 0.587753 0.989628 0.814193 0.099 Uiso 0.613(11) 1 calc R U P B 1
H85C H 0.523341 1.011059 0.748751 0.099 Uiso 0.387(11) 1 calc R U P B 2
H85D H 0.478368 0.981427 0.837440 0.099 Uiso 0.387(11) 1 calc R U P B 2
C86 C 0.5352(7) 1.0405(4) 0.7280(4) 0.082(2) Uani 0.613(11) 1 d . . P B 1
H86A H 0.483784 1.032138 0.711560 0.122 Uiso 0.613(11) 1 calc R U P B 1
H86B H 0.599320 1.036558 0.691124 0.122 Uiso 0.613(11) 1 calc R U P B 1
H86C H 0.519686 1.097654 0.732616 0.122 Uiso 0.613(11) 1 calc R U P B 1
C86B C 0.6139(11) 1.0168(11) 0.8018(9) 0.109(6) Uani 0.387(11) 1 d . . P B 2
H86D H 0.596013 1.079905 0.784297 0.163 Uiso 0.387(11) 1 calc R U P B 2
H86E H 0.678826 1.001590 0.770264 0.163 Uiso 0.387(11) 1 calc R U P B 2
H86F H 0.616430 0.995574 0.853886 0.163 Uiso 0.387(11) 1 calc R U P B 2
P1 P 0.1675(2) 0.7682(2) 0.63315(16) 0.0909(8) Uani 0.5 1 d . . P C 1
F1 F 0.2703(6) 0.7836(7) 0.5753(5) 0.154(3) Uani 0.5 1 d . . P C 1
F2 F 0.0596(4) 0.7524(4) 0.6942(4) 0.1026(17) Uani 0.5 1 d . . P C 1
F3 F 0.1142(5) 0.8391(5) 0.5723(4) 0.115(2) Uani 0.5 1 d . . P C 1
F4 F 0.1611(5) 0.6944(5) 0.6085(4) 0.1060(18) Uani 0.5 1 d . . P C 1
F5 F 0.1682(6) 0.8360(6) 0.6651(5) 0.144(3) Uani 0.5 1 d . . P C 1
F6 F 0.2184(5) 0.7027(6) 0.6956(4) 0.132(3) Uani 0.5 1 d . . P C 1
N1S N 0.4139(7) 0.9566(6) -0.0214(5) 0.139(3) Uani 0.75 1 d . . P . .
C2S C 0.4759(7) 0.9091(5) 0.0025(5) 0.106(2) Uani 0.75 1 d . . P F .
C3S C 0.5803(12) 0.8390(7) 0.0145(7) 0.166(6) Uani 0.75 1 d . . P . .
H3SC H 0.591197 0.838873 0.059959 0.199 Uiso 0.25 1 calc R U P D 2
H3SD H 0.563979 0.780818 0.027264 0.199 Uiso 0.25 1 calc R U P D 2
H3SA H 0.641760 0.865633 -0.014792 0.199 Uiso 0.5 1 calc R U P E 1
H3SB H 0.584001 0.785027 0.006065 0.199 Uiso 0.5 1 calc R U P E 1
C4S C 0.6714(18) 0.8445(11) -0.0384(14) 0.092(7) Uani 0.25 1 d . . P F 2
H4SA H 0.677044 0.811893 -0.069890 0.138 Uiso 0.25 1 calc R U P F 2
H4SB H 0.724056 0.820005 -0.012903 0.138 Uiso 0.25 1 calc R U P F 2
H4SC H 0.677650 0.905339 -0.069678 0.138 Uiso 0.25 1 calc R U P F 2
C5S C 0.5462(9) 0.8267(7) 0.1078(8) 0.113(4) Uani 0.5 1 d . . P F 1
H5SA H 0.569887 0.871729 0.113379 0.170 Uiso 0.5 1 calc R U P F 1
H5SB H 0.575223 0.769476 0.136202 0.170 Uiso 0.5 1 calc R U P F 1
H5SC H 0.473923 0.832019 0.126778 0.170 Uiso 0.5 1 calc R U P F 1
C90 C 0.2575(8) 0.7871(7) 0.4146(6) 0.085(2) Uiso 0.5 1 d . . P . .
H90C H 0.245522 0.750155 0.392973 0.127 Uiso 0.25 1 calc R U P G 2
H90D H 0.324811 0.802024 0.390081 0.127 Uiso 0.25 1 calc R U P G 2
H90E H 0.209843 0.840166 0.407106 0.127 Uiso 0.25 1 calc R U P G 2
H90A H 0.308311 0.739981 0.402641 0.101 Uiso 0.25 1 calc R U P H 1
H90B H 0.221002 0.763554 0.468209 0.101 Uiso 0.25 1 calc R U P H 1
O88 O 0.2456(9) 0.7387(8) 0.4980(7) 0.082(3) Uiso 0.25 1 d . . P I 2
C89 C 0.1888(10) 0.8126(9) 0.3694(8) 0.057(3) Uiso 0.25 1 d . . P I 1
N14 N 0.1466(12) 0.8334(10) 0.3266(9) 0.084(4) Uiso 0.25 1 d . . P I 1
P2 P -0.1076(6) 0.9238(5) 0.7274(4) 0.0758(15) Uani 0.25 1 d D U P J 2
F7 F -0.0428(9) 0.9483(9) 0.6456(6) 0.103(3) Uani 0.25 1 d D U P J 2
F8 F -0.1310(10) 0.8709(11) 0.8106(6) 0.105(3) Uani 0.25 1 d D U P J 2
F9 F -0.2015(10) 0.9038(13) 0.7168(7) 0.075(2) Uani 0.25 1 d D U P J 2
F10 F -0.0452(8) 0.8225(7) 0.7385(6) 0.097(2) Uani 0.25 1 d D U P J 2
F11 F -0.0257(12) 0.9224(9) 0.7647(9) 0.123(4) Uani 0.25 1 d D U P J 2
F12 F -0.1285(12) 1.0260(7) 0.7075(11) 0.144(4) Uani 0.25 1 d D U P J 2
P3 P -0.1371(6) 0.9447(5) 0.7368(4) 0.0758(15) Uani 0.25 1 d D U P K 3
F13 F -0.2223(10) 1.0156(8) 0.7524(9) 0.144(4) Uani 0.25 1 d D U P K 3
F14 F -0.0939(10) 1.0035(8) 0.6527(6) 0.103(3) Uani 0.25 1 d D U P K 3
F15 F -0.0458(8) 0.8798(7) 0.7184(6) 0.097(2) Uani 0.25 1 d D U P K 3
F16 F -0.1850(10) 0.8809(10) 0.8173(6) 0.105(3) Uani 0.25 1 d D U P K 3
F17 F -0.0623(12) 0.9731(10) 0.7610(9) 0.123(4) Uani 0.25 1 d D U P K 3
F18 F -0.1874(11) 0.9115(13) 0.6966(7) 0.075(2) Uani 0.25 1 d D U P K 3
C91 C 0.3068(14) 0.8513(12) 0.5025(11) 0.080(4) Uiso 0.25 1 d . . P I 2
H91A H 0.364416 0.810988 0.516301 0.120 Uiso 0.25 1 calc R U P I 2
H91B H 0.288208 0.894072 0.527048 0.120 Uiso 0.25 1 calc R U P I 2
H91C H 0.323288 0.881085 0.447965 0.120 Uiso 0.25 1 calc R U P I 2
C92 C 0.2187(13) 0.8001(12) 0.5280(10) 0.074(4) Uiso 0.25 1 d . . P I 2
C93 C 0.1227(15) 0.8646(14) 0.5082(13) 0.088(5) Uiso 0.25 1 d . . P I 2
H93A H 0.139649 0.901628 0.455185 0.133 Uiso 0.25 1 calc R U P I 2
H93B H 0.098519 0.900884 0.539309 0.133 Uiso 0.25 1 calc R U P I 2
H93C H 0.071062 0.830998 0.518095 0.133 Uiso 0.25 1 calc R U P I 2
C88 C 0.310(2) 0.8618(17) 0.4028(15) 0.113(7) Uiso 0.25 1 d . . P I 1
H88A H 0.361813 0.873374 0.355164 0.170 Uiso 0.25 1 calc R U P I 1
H88B H 0.339390 0.845372 0.443992 0.170 Uiso 0.25 1 calc R U P I 1
H88C H 0.261548 0.914113 0.401570 0.170 Uiso 0.25 1 calc R U P I 1
C94 C 0.241(3) 0.720(3) 0.624(2) 0.145(11) Uiso 0.25 1 d . . P I 2
H94A H 0.182900 0.690479 0.654575 0.218 Uiso 0.25 1 calc R U P I 2
H94B H 0.253124 0.752049 0.649640 0.218 Uiso 0.25 1 calc R U P I 2
H94C H 0.298955 0.676875 0.615029 0.218 Uiso 0.25 1 calc R U P I 2

loop_
_atom_site_aniso_label
_atom_site_aniso_U_11
_atom_site_aniso_U_22
_atom_site_aniso_U_33
_atom_site_aniso_U_23
_atom_site_aniso_U_13
_atom_site_aniso_U_12
S1 0.0486(4) 0.0412(4) 0.0548(4) -0.0196(3) -0.0263(3) 0.0012(3)
N1 0.0603(15) 0.0479(13) 0.0565(15) -0.0127(11) -0.0318(13) -0.0117(11)
N2 0.0630(16) 0.0573(15) 0.0592(15) -0.0208(12) -0.0307(13) -0.0148(12)
N3 0.0593(14) 0.0417(12) 0.0542(14) -0.0142(10) -0.0331(12) -0.0081(10)
N4 0.0693(17) 0.0601(15) 0.0533(15) -0.0235(12) -0.0313(13) -0.0115(13)
N5 0.0758(18) 0.0509(14) 0.0456(13) -0.0177(11) -0.0244(12) -0.0175(12)
N6 0.0645(15) 0.0425(12) 0.0412(12) -0.0152(10) -0.0237(11) -0.0074(11)
N7 0.0614(15) 0.0564(15) 0.0496(14) -0.0216(12) -0.0320(12) 0.0074(12)
N8 0.0639(16) 0.0442(13) 0.0480(13) -0.0152(11) -0.0221(12) 0.0016(11)
N9 0.0564(17) 0.105(3) 0.0524(16) -0.0084(16) -0.0294(14) -0.0148(17)
N10 0.0657(19) 0.129(3) 0.0421(15) 0.0023(17) -0.0287(14) -0.034(2)
N11 0.0633(18) 0.089(2) 0.0632(19) 0.0069(17) -0.0308(16) -0.0250(17)
N12 0.052(2) 0.213(6) 0.111(3) -0.094(4) -0.010(2) 0.017(3)
N13 0.0618(15) 0.0415(12) 0.0581(15) -0.0213(11) -0.0258(12) -0.0016(11)
C1 0.066(2) 0.082(3) 0.070(2) -0.009(2) -0.0300(19) -0.0221(19)
C87 0.089(3) 0.145(5) 0.054(2) 0.012(2) -0.029(2) -0.061(3)
C2 0.0588(18) 0.0466(16) 0.066(2) -0.0053(14) -0.0344(16) -0.0103(14)
C3 0.0626(19) 0.0487(16) 0.0561(17) -0.0114(13) -0.0323(15) -0.0120(14)
C4 0.0590(17) 0.0382(13) 0.0568(17) -0.0106(12) -0.0343(14) -0.0072(12)
C5 0.0637(19) 0.0574(18) 0.0633(19) -0.0130(15) -0.0402(17) -0.0113(15)
C6 0.0605(19) 0.065(2) 0.069(2) -0.0095(16) -0.0391(17) -0.0165(16)
C7 0.0601(17) 0.0405(14) 0.0607(18) -0.0146(13) -0.0362(15) -0.0060(12)
C8 0.0650(19) 0.0517(16) 0.0591(18) -0.0194(14) -0.0328(15) -0.0119(14)
C9 0.069(2) 0.078(2) 0.068(2) -0.0358(18) -0.0301(17) -0.0203(18)
C10 0.068(2) 0.081(2) 0.061(2) -0.0336(18) -0.0293(17) -0.0171(18)
C11 0.0633(19) 0.0587(18) 0.0609(19) -0.0194(15) -0.0325(16) -0.0136(15)
C12 0.0670(19) 0.0481(15) 0.0535(17) -0.0142(13) -0.0360(15) -0.0128(14)
C13 0.0596(17) 0.0433(14) 0.0525(16) -0.0145(12) -0.0333(14) -0.0072(12)
C14 0.0660(19) 0.0522(16) 0.0533(17) -0.0175(13) -0.0308(15) -0.0144(14)
C15 0.074(2) 0.131(4) 0.069(2) -0.053(3) -0.020(2) -0.036(2)
C16 0.073(2) 0.108(3) 0.0540(19) -0.040(2) -0.0148(17) -0.037(2)
C17 0.069(2) 0.087(3) 0.0586(19) -0.0343(18) -0.0264(17) -0.0181(19)
C18 0.069(2) 0.073(2) 0.0492(17) -0.0275(15) -0.0212(15) -0.0216(17)
C19 0.0625(18) 0.0527(16) 0.0432(15) -0.0184(13) -0.0211(13) -0.0139(14)
C20 0.083(2) 0.0479(17) 0.0606(19) -0.0186(15) -0.0252(17) -0.0160(16)
C21 0.073(2) 0.0622(19) 0.0468(16) -0.0225(14) -0.0172(15) -0.0246(16)
C22 0.091(3) 0.072(2) 0.060(2) -0.0283(17) -0.0194(19) -0.034(2)
C23 0.093(3) 0.086(3) 0.066(2) -0.038(2) -0.021(2) -0.036(2)
C24 0.0561(16) 0.0470(14) 0.0346(13) -0.0147(11) -0.0185(12) -0.0102(12)
C25 0.0483(15) 0.0468(14) 0.0360(13) -0.0129(11) -0.0184(11) -0.0075(11)
C26 0.0468(14) 0.0402(13) 0.0351(12) -0.0139(10) -0.0146(11) -0.0058(11)
C27 0.0511(15) 0.0430(14) 0.0378(13) -0.0152(11) -0.0206(11) -0.0058(11)
C28 0.0543(16) 0.0438(14) 0.0360(13) -0.0156(11) -0.0200(12) -0.0031(12)
C29 0.0572(17) 0.0439(14) 0.0414(14) -0.0143(12) -0.0217(13) -0.0002(12)
C30 0.0587(18) 0.0613(19) 0.0445(16) -0.0147(14) -0.0242(14) 0.0080(15)
C31 0.063(2) 0.091(3) 0.0511(18) -0.0219(18) -0.0287(16) 0.0138(19)
C32 0.063(2) 0.107(3) 0.0476(18) -0.014(2) -0.0243(17) 0.022(2)
C33 0.069(2) 0.079(3) 0.061(2) -0.002(2) -0.0196(19) 0.022(2)
C34 0.074(2) 0.057(2) 0.065(2) -0.0099(17) -0.0189(19) 0.0121(18)
C35 0.0610(19) 0.0506(17) 0.0472(16) -0.0083(13) -0.0178(14) 0.0032(14)
C36 0.081(2) 0.061(2) 0.076(2) -0.0366(19) -0.028(2) 0.0028(18)
C37 0.080(3) 0.156(5) 0.060(2) -0.024(3) -0.039(2) 0.039(3)
C38 0.056(2) 0.150(5) 0.0443(19) -0.003(2) -0.0272(17) -0.001(3)
C39 0.064(2) 0.135(4) 0.055(2) -0.016(2) -0.0377(19) 0.011(2)
C40 0.056(2) 0.119(3) 0.0423(17) -0.004(2) -0.0287(16) -0.011(2)
C41 0.056(2) 0.108(3) 0.0522(19) 0.003(2) -0.0341(16) -0.024(2)
C42 0.061(2) 0.150(4) 0.0421(19) -0.002(2) -0.0292(17) -0.019(3)
C43 0.071(3) 0.209(7) 0.041(2) -0.002(3) -0.0255(19) -0.042(3)
C44 0.068(3) 0.220(7) 0.0363(19) -0.027(3) -0.0262(19) 0.003(4)
C45 0.0534(18) 0.092(3) 0.0500(18) -0.0053(17) -0.0294(15) -0.0235(17)
C46 0.065(2) 0.097(3) 0.057(2) -0.0163(19) -0.0249(17) -0.034(2)
C47 0.066(2) 0.113(3) 0.061(2) -0.026(2) -0.0150(18) -0.044(2)
C48 0.065(2) 0.102(3) 0.066(2) -0.022(2) -0.0237(18) -0.027(2)
C49 0.095(3) 0.133(5) 0.095(3) -0.055(3) -0.014(3) -0.036(3)
C50 0.069(2) 0.084(3) 0.067(2) -0.014(2) -0.0265(19) -0.021(2)
C51 0.0545(16) 0.0364(13) 0.0601(17) -0.0171(12) -0.0285(14) -0.0021(12)
C52 0.0495(16) 0.0520(17) 0.077(2) -0.0300(16) -0.0260(16) -0.0011(13)
C53 0.0494(16) 0.0480(16) 0.074(2) -0.0290(15) -0.0207(15) 0.0022(13)
C54 0.0465(18) 0.095(3) 0.090(3) -0.052(2) -0.0170(18) 0.0016(18)
C55 0.054(2) 0.095(3) 0.090(3) -0.053(2) -0.0162(19) 0.0108(19)
C56 0.0577(19) 0.0531(18) 0.070(2) -0.0301(16) -0.0172(16) 0.0085(14)
C57 0.067(2) 0.0543(19) 0.074(2) -0.0291(17) -0.0134(18) 0.0095(16)
C58 0.082(3) 0.056(2) 0.085(3) -0.0237(19) -0.040(2) 0.0003(18)
C59 0.083(3) 0.063(2) 0.080(3) -0.039(2) -0.024(2) 0.0184(19)
C60 0.106(3) 0.068(2) 0.081(3) -0.035(2) -0.031(3) 0.007(2)
C61 0.149(5) 0.083(3) 0.082(3) -0.046(3) -0.036(3) 0.026(3)
C62 0.140(6) 0.149(6) 0.096(4) -0.080(4) -0.033(4) 0.062(5)
C63 0.098(4) 0.212(8) 0.103(4) -0.087(5) -0.017(4) 0.054(5)
C64 0.079(3) 0.147(5) 0.095(3) -0.075(4) -0.024(3) 0.036(3)
C65 0.148(6) 0.077(3) 0.095(4) -0.017(3) -0.015(4) -0.010(3)
C66 0.250(10) 0.077(4) 0.102(5) -0.015(3) -0.030(5) -0.013(5)
C67 0.063(3) 0.189(9) 0.278(12) -0.066(8) -0.025(5) -0.018(4)
C68 0.061(2) 0.112(4) 0.134(4) -0.076(3) -0.039(3) -0.003(2)
C69 0.073(4) 0.097(6) 0.078(5) -0.039(4) -0.022(3) -0.034(4)
C69B 0.056(5) 0.082(7) 0.065(5) -0.026(5) -0.022(4) -0.019(4)
C70 0.088(3) 0.074(2) 0.080(3) -0.024(2) -0.040(2) -0.031(2)
C71 0.0656(19) 0.0398(14) 0.0599(18) -0.0161(13) -0.0320(15) -0.0083(13)
C72 0.0653(18) 0.0365(13) 0.0582(17) -0.0167(12) -0.0314(15) -0.0046(12)
C73 0.0677(19) 0.0419(15) 0.0598(18) -0.0178(13) -0.0320(16) -0.0074(13)
C74 0.0642(18) 0.0352(13) 0.0578(17) -0.0193(12) -0.0305(15) 0.0008(12)
C75 0.0617(18) 0.0416(15) 0.0631(19) -0.0196(13) -0.0320(15) -0.0005(13)
C76 0.074(2) 0.0489(17) 0.081(2) -0.0192(17) -0.045(2) 0.0049(16)
C77 0.068(2) 0.0427(15) 0.067(2) -0.0208(14) -0.0314(16) -0.0068(14)
C78 0.0585(18) 0.0405(15) 0.074(2) -0.0222(14) -0.0284(16) 0.0034(13)
C79 0.060(2) 0.0562(19) 0.093(3) -0.0315(19) -0.028(2) 0.0013(16)
C80 0.062(2) 0.058(2) 0.095(3) -0.027(2) -0.015(2) -0.0022(17)
C81 0.065(2) 0.0531(19) 0.076(2) -0.0243(17) -0.0125(18) 0.0054(16)
C82 0.069(2) 0.0450(16) 0.070(2) -0.0243(15) -0.0245(17) 0.0062(15)
C83 0.0585(18) 0.0383(14) 0.0637(19) -0.0210(13) -0.0236(15) 0.0041(13)
C84 0.069(2) 0.0613(19) 0.0609(19) -0.0295(16) -0.0264(16) -0.0088(16)
C85 0.080(3) 0.068(2) 0.121(4) -0.056(3) -0.024(3) -0.012(2)
C86 0.122(6) 0.056(4) 0.085(5) -0.031(3) -0.049(4) -0.001(4)
C86B 0.107(10) 0.136(12) 0.130(12) -0.092(11) -0.003(9) -0.055(9)
P1 0.0809(15) 0.1017(18) 0.0878(16) -0.0098(14) -0.0330(13) -0.0347(14)
F1 0.116(6) 0.167(8) 0.126(6) -0.008(6) -0.013(5) -0.031(5)
F2 0.091(4) 0.126(5) 0.104(4) -0.045(4) -0.025(3) -0.032(3)
F3 0.121(5) 0.109(5) 0.117(5) -0.040(4) -0.050(4) 0.006(4)
F4 0.098(4) 0.126(5) 0.107(4) -0.057(4) -0.040(3) 0.006(3)
F5 0.109(5) 0.194(8) 0.184(8) -0.104(7) -0.052(5) -0.031(5)
F6 0.119(5) 0.174(7) 0.109(5) 0.000(4) -0.054(4) -0.079(5)
N1S 0.152(7) 0.153(7) 0.126(6) -0.016(5) -0.068(5) -0.056(6)
C2S 0.110(6) 0.096(5) 0.124(6) -0.017(4) -0.059(5) -0.032(4)
C3S 0.265(15) 0.123(7) 0.149(9) 0.027(6) -0.129(10) -0.115(9)
C4S 0.142(17) 0.059(9) 0.133(17) -0.037(10) -0.112(16) 0.000(10)
C5S 0.129(9) 0.073(6) 0.192(13) -0.067(7) -0.107(9) 0.018(6)
P2 0.106(4) 0.082(3) 0.058(2) -0.0303(18) -0.014(3) -0.044(3)
F7 0.101(7) 0.110(7) 0.088(4) -0.016(5) -0.008(4) -0.054(5)
F8 0.118(8) 0.160(6) 0.057(3) -0.035(3) -0.020(5) -0.065(7)
F9 0.093(5) 0.111(5) 0.022(7) -0.017(5) 0.002(5) -0.054(4)
F10 0.088(4) 0.115(6) 0.079(5) -0.013(5) -0.011(4) -0.051(5)
F11 0.168(9) 0.129(9) 0.123(5) -0.046(8) -0.051(6) -0.087(8)
F12 0.136(7) 0.115(5) 0.182(10) -0.081(6) -0.003(7) -0.030(5)
P3 0.106(4) 0.082(3) 0.058(2) -0.0303(18) -0.014(3) -0.044(3)
F13 0.136(7) 0.115(5) 0.182(10) -0.081(6) -0.003(7) -0.030(5)
F14 0.101(7) 0.110(7) 0.088(4) -0.016(5) -0.008(4) -0.054(5)
F15 0.088(4) 0.115(6) 0.079(5) -0.013(5) -0.011(4) -0.051(5)
F16 0.118(8) 0.160(6) 0.057(3) -0.035(3) -0.020(5) -0.065(7)
F17 0.168(9) 0.129(9) 0.123(5) -0.046(8) -0.051(6) -0.087(8)
F18 0.093(5) 0.111(5) 0.022(7) -0.017(5) 0.002(5) -0.054(4)

loop_
_atom_type_symbol
_atom_type_description
_atom_type_scat_dispersion_real
_atom_type_scat_dispersion_imag
_atom_type_scat_source
C C 0.0181 0.0091 'International Tables Vol C Tables 4.2.6.8 and 6.1.1.4'
H H 0.0000 0.0000 'International Tables Vol C Tables 4.2.6.8 and 6.1.1.4'
F F 0.0727 0.0534 'International Tables Vol C Tables 4.2.6.8 and 6.1.1.4'
N N 0.0311 0.0180 'International Tables Vol C Tables 4.2.6.8 and 6.1.1.4'
O O 0.0492 0.0322 'International Tables Vol C Tables 4.2.6.8 and 6.1.1.4'
P P 0.2955 0.4335 'International Tables Vol C Tables 4.2.6.8 and 6.1.1.4'
S S 0.3331 0.5567 'International Tables Vol C Tables 4.2.6.8 and 6.1.1.4'

loop_
_exptl_crystal_face_index_h
_exptl_crystal_face_index_k
_exptl_crystal_face_index_l
_exptl_crystal_face_perp_dist
1 1 5 0.1049
-1 0 1 0.0755
1 0 -1 0.0755
0 1 0 0.0270
0 -1 0 0.0270
-1 -1 -5 0.0600
3 1 2 0.1249

loop_
_geom_angle_atom_site_label_1
_geom_angle_atom_site_label_2
_geom_angle_atom_site_label_3
_geom_angle
_geom_angle_site_symmetry_1
_geom_angle_site_symmetry_3
_geom_angle_publ_flag
C26 S1 C51 102.14(13) . . ?
C3 N1 C4 117.6(3) . . ?
C7 N2 C8 105.3(3) . . ?
C7 N3 C13 106.5(2) . . ?
C7 N3 C14 130.0(3) . . ?
C13 N3 C14 123.5(3) . . ?
C19 N4 C18 104.8(3) . . ?
C19 N5 C20 130.4(3) . . ?
C21 N5 C19 105.9(3) . . ?
C21 N5 C20 123.6(3) . . ?
C28 N6 C24 117.3(2) . . ?
C29 N7 C30 104.5(3) . . ?
C29 N8 C36 130.6(3) . . ?
C35 N8 C29 106.1(3) . . ?
C35 N8 C36 123.2(3) . . ?
C41 N9 C40 105.1(4) . . ?
C41 N10 C87 129.7(4) . . ?
C41 N10 C42 104.9(4) . . ?
C42 N10 C87 125.4(4) . . ?
C50 N11 C45 117.9(3) . . ?
C55 N12 C64 112.2(4) . . ?
C55 N12 C65 125.4(5) . . ?
C64 N12 C65 121.8(5) . . ?
C74 N13 C83 111.6(3) . . ?
C74 N13 C84 125.9(3) . . ?
C83 N13 C84 122.5(3) . . ?
H1A C1 H1B 109.5 . . ?
H1A C1 H1C 109.5 . . ?
H1B C1 H1C 109.5 . . ?
C2 C1 H1A 109.5 . . ?
C2 C1 H1B 109.5 . . ?
C2 C1 H1C 109.5 . . ?
N10 C87 H87A 109.5 . . ?
N10 C87 H87B 109.5 . . ?
N10 C87 H87C 109.5 . . ?
H87A C87 H87B 109.5 . . ?
H87A C87 H87C 109.5 . . ?
H87B C87 H87C 109.5 . . ?
C3 C2 C1 121.5(3) . . ?
C6 C2 C1 122.3(3) . . ?
C6 C2 C3 116.2(3) . . ?
N1 C3 C2 124.8(3) . . ?
N1 C3 H3 117.6 . . ?
C2 C3 H3 117.6 . . ?
N1 C4 C5 121.8(3) . . ?
N1 C4 C7 118.9(3) . . ?
C5 C4 C7 119.2(3) . . ?
C4 C5 H5 120.6 . . ?
C6 C5 C4 118.8(3) . . ?
C6 C5 H5 120.6 . . ?
C2 C6 H6 119.6 . . ?
C5 C6 C2 120.7(3) . . ?
C5 C6 H6 119.6 . . ?
N2 C7 N3 112.7(3) . . ?
N2 C7 C4 122.0(3) . . ?
N3 C7 C4 125.3(3) . . ?
N2 C8 C9 130.8(3) . . ?
N2 C8 C13 109.7(3) . . ?
C9 C8 C13 119.5(3) . . ?
C8 C9 H9 120.4 . . ?
C10 C9 C8 119.3(3) . . ?
C10 C9 H9 120.4 . . ?
C9 C10 C11 119.4(3) . . ?
C9 C10 C15 122.6(3) . . ?
C11 C10 C15 117.9(3) . . ?
C10 C11 H11 118.7 . . ?
C12 C11 C10 122.7(3) . . ?
C12 C11 H11 118.7 . . ?
C11 C12 H12 121.6 . . ?
C11 C12 C13 116.7(3) . . ?
C13 C12 H12 121.6 . . ?
N3 C13 C8 105.8(3) . . ?
N3 C13 C12 131.8(3) . . ?
C12 C13 C8 122.4(3) . . ?
N3 C14 H14A 109.5 . . ?
N3 C14 H14B 109.5 . . ?
N3 C14 H14C 109.5 . . ?
H14A C14 H14B 109.5 . . ?
H14A C14 H14C 109.5 . . ?
H14B C14 H14C 109.5 . . ?
C10 C15 H15A 108.5 . . ?
C10 C15 H15B 108.5 . . ?
H15A C15 H15B 107.5 . . ?
C16 C15 C10 115.1(3) . . ?
C16 C15 H15A 108.5 . . ?
C16 C15 H15B 108.5 . . ?
C17 C16 C15 120.4(4) . . ?
C17 C16 C23 120.0(3) . . ?
C23 C16 C15 119.6(4) . . ?
C16 C17 H17 121.2 . . ?
C16 C17 C18 117.7(4) . . ?
C18 C17 H17 121.2 . . ?
N4 C18 C17 129.1(4) . . ?
N4 C18 C21 110.4(3) . . ?
C21 C18 C17 120.5(3) . . ?
N4 C19 N5 112.8(3) . . ?
N4 C19 C24 120.7(3) . . ?
N5 C19 C24 126.5(3) . . ?
N5 C20 H20A 109.5 . . ?
N5 C20 H20B 109.5 . . ?
N5 C20 H20C 109.5 . . ?
H20A C20 H20B 109.5 . . ?
H20A C20 H20C 109.5 . . ?
H20B C20 H20C 109.5 . . ?
N5 C21 C18 106.1(3) . . ?
N5 C21 C22 131.5(4) . . ?
C18 C21 C22 122.3(3) . . ?
C21 C22 H22 121.8 . . ?
C23 C22 C21 116.4(4) . . ?
C23 C22 H22 121.8 . . ?
C16 C23 H23 118.5 . . ?
C22 C23 C16 123.1(3) . . ?
C22 C23 H23 118.5 . . ?
N6 C24 C19 119.7(3) . . ?
N6 C24 C25 123.2(2) . . ?
C25 C24 C19 117.1(3) . . ?
C24 C25 H25 120.6 . . ?
C26 C25 C24 118.8(3) . . ?
C26 C25 H25 120.6 . . ?
C25 C26 S1 116.7(2) . . ?
C25 C26 C27 118.9(2) . . ?
C27 C26 S1 124.4(2) . . ?
C26 C27 H27 120.8 . . ?
C26 C27 C28 118.3(2) . . ?
C28 C27 H27 120.8 . . ?
N6 C28 C27 123.4(3) . . ?
N6 C28 C29 118.6(2) . . ?
C27 C28 C29 118.0(2) . . ?
N7 C29 N8 113.1(3) . . ?
N7 C29 C28 122.2(3) . . ?
N8 C29 C28 124.7(3) . . ?
N7 C30 C31 130.2(3) . . ?
C35 C30 N7 110.3(3) . . ?
C35 C30 C31 119.6(3) . . ?
C30 C31 H31 120.7 . . ?
C32 C31 C30 118.6(4) . . ?
C32 C31 H31 120.7 . . ?
C31 C32 C33 120.4(4) . . ?
C31 C32 C37 123.1(5) . . ?
C33 C32 C37 116.4(4) . . ?
C32 C33 H33 118.6 . . ?
C32 C33 C34 122.7(4) . . ?
C34 C33 H33 118.6 . . ?
C33 C34 H34 122.0 . . ?
C33 C34 C35 116.0(4) . . ?
C35 C34 H34 122.0 . . ?
N8 C35 C30 106.1(3) . . ?
N8 C35 C34 131.3(4) . . ?
C30 C35 C34 122.6(4) . . ?
N8 C36 H36A 109.5 . . ?
N8 C36 H36B 109.5 . . ?
N8 C36 H36C 109.5 . . ?
H36A C36 H36B 109.5 . . ?
H36A C36 H36C 109.5 . . ?
H36B C36 H36C 109.5 . . ?
C32 C37 H37A 108.4 . . ?
C32 C37 H37B 108.4 . . ?
H37A C37 H37B 107.5 . . ?
C38 C37 C32 115.4(4) . . ?
C38 C37 H37A 108.4 . . ?
C38 C37 H37B 108.4 . . ?
C39 C38 C37 123.3(6) . . ?
C39 C38 C44 118.2(6) . . ?
C44 C38 C37 118.6(5) . . ?
C38 C39 H39 119.9 . . ?
C38 C39 C40 120.1(6) . . ?
C40 C39 H39 119.9 . . ?
N9 C40 C39 129.7(5) . . ?
N9 C40 C42 109.8(5) . . ?
C42 C40 C39 120.5(4) . . ?
N9 C41 N10 113.3(4) . . ?
N9 C41 C45 121.5(4) . . ?
N10 C41 C45 125.2(5) . . ?
N10 C42 C43 131.2(6) . . ?
C40 C42 N10 106.9(4) . . ?
C40 C42 C43 121.9(6) . . ?
C42 C43 H43 122.5 . . ?
C44 C43 C42 115.1(6) . . ?
C44 C43 H43 122.5 . . ?
C38 C44 H44 117.9 . . ?
C43 C44 C38 124.2(5) . . ?
C43 C44 H44 117.9 . . ?
N11 C45 C41 118.3(4) . . ?
N11 C45 C46 121.5(4) . . ?
C46 C45 C41 120.2(4) . . ?
C45 C46 H46 120.4 . . ?
C47 C46 C45 119.1(4) . . ?
C47 C46 H46 120.4 . . ?
C46 C47 H47 119.7 . . ?
C46 C47 C48 120.5(4) . . ?
C48 C47 H47 119.7 . . ?
C47 C48 C49 122.5(4) . . ?
C50 C48 C47 117.2(4) . . ?
C50 C48 C49 120.3(5) . . ?
C48 C49 H49A 109.5 . . ?
C48 C49 H49B 109.5 . . ?
C48 C49 H49C 109.5 . . ?
H49A C49 H49B 109.5 . . ?
H49A C49 H49C 109.5 . . ?
H49B C49 H49C 109.5 . . ?
N11 C50 C48 123.8(4) . . ?
N11 C50 H50 118.1 . . ?
C48 C50 H50 118.1 . . ?
C52 C51 S1 118.0(2) . . ?
C71 C51 S1 118.3(3) . . ?
C71 C51 C52 123.7(3) . . ?
C51 C52 C68 117.0(3) . . ?
C53 C52 C51 122.1(3) . . ?
C53 C52 C68 120.9(4) . . ?
C52 C53 H53 116.4 . . ?
C52 C53 C54 127.1(3) . . ?
C54 C53 H53 116.4 . . ?
C53 C54 H54 117.7 . . ?
C55 C54 C53 124.5(4) . . ?
C55 C54 H54 117.7 . . ?
N12 C55 C54 123.7(4) . . ?
N12 C55 C56 107.7(4) . . ?
C54 C55 C56 128.4(3) . . ?
C55 C56 C57 109.0(3) . . ?
C58 C56 C55 116.1(3) . . ?
C58 C56 C57 110.4(3) . . ?
C59 C56 C55 101.2(3) . . ?
C59 C56 C57 109.5(3) . . ?
C59 C56 C58 110.2(3) . . ?
C56 C57 H57A 109.5 . . ?
C56 C57 H57B 109.5 . . ?
C56 C57 H57C 109.5 . . ?
H57A C57 H57B 109.5 . . ?
H57A C57 H57C 109.5 . . ?
H57B C57 H57C 109.5 . . ?
C56 C58 H58A 109.5 . . ?
C56 C58 H58B 109.5 . . ?
C56 C58 H58C 109.5 . . ?
H58A C58 H58B 109.5 . . ?
H58A C58 H58C 109.5 . . ?
H58B C58 H58C 109.5 . . ?
C60 C59 C56 130.3(4) . . ?
C64 C59 C56 109.8(4) . . ?
C64 C59 C60 119.9(4) . . ?
C59 C60 H60 120.8 . . ?
C59 C60 C61 118.4(5) . . ?
C61 C60 H60 120.8 . . ?
C60 C61 H61 119.7 . . ?
C62 C61 C60 120.6(6) . . ?
C62 C61 H61 119.7 . . ?
C61 C62 H62 119.2 . . ?
C63 C62 C61 121.6(5) . . ?
C63 C62 H62 119.2 . . ?
C62 C63 H63 121.3 . . ?
C62 C63 C64 117.4(7) . . ?
C64 C63 H63 121.3 . . ?
C59 C64 N12 108.6(4) . . ?
C59 C64 C63 122.0(6) . . ?
C63 C64 N12 129.4(6) . . ?
N12 C65 H65A 112.0 . . ?
N12 C65 H65B 112.0 . . ?
H65A C65 H65B 109.7 . . ?
C66 C65 N12 98.6(6) . . ?
C66 C65 H65A 112.0 . . ?
C66 C65 H65B 112.0 . . ?
C65 C66 H66A 112.7 . . ?
C65 C66 H66B 112.7 . . ?
C65 C66 C67 95.0(6) . . ?
H66A C66 H66B 110.2 . . ?
C67 C66 H66A 112.7 . . ?
C67 C66 H66B 112.7 . . ?
C66 C67 H67A 109.5 . . ?
C66 C67 H67B 109.5 . . ?
C66 C67 H67C 109.5 . . ?
H67A C67 H67B 109.5 . . ?
H67A C67 H67C 109.5 . . ?
H67B C67 H67C 109.5 . . ?
C52 C68 H68A 109.9 . . ?
C52 C68 H68B 109.9 . . ?
C52 C68 H68C 107.6 . . ?
C52 C68 H68D 107.6 . . ?
C52 C68 C69 108.8(4) . . ?
H68A C68 H68B 108.3 . . ?
H68C C68 H68D 107.0 . . ?
C69 C68 H68A 109.9 . . ?
C69 C68 H68B 109.9 . . ?
C69B C68 C52 119.0(6) . . ?
C69B C68 H68C 107.6 . . ?
C69B C68 H68D 107.6 . . ?
C68 C69 H69A 108.6 . . ?
C68 C69 H69B 108.6 . . ?
H69A C69 H69B 107.6 . . ?
C70 C69 C68 114.4(6) . . ?
C70 C69 H69A 108.6 . . ?
C70 C69 H69B 108.6 . . ?
C68 C69B H69C 109.3 . . ?
C68 C69B H69D 109.3 . . ?
C68 C69B C70 111.7(7) . . ?
H69C C69B H69D 107.9 . . ?
C70 C69B H69C 109.3 . . ?
C70 C69B H69D 109.3 . . ?
C69 C70 H70A 108.4 . . ?
C69 C70 H70B 108.4 . . ?
C69 C70 C71 115.6(4) . . ?
C69B C70 H70C 110.3 . . ?
C69B C70 H70D 110.3 . . ?
H70A C70 H70B 107.4 . . ?
H70C C70 H70D 108.5 . . ?
C71 C70 C69B 107.2(4) . . ?
C71 C70 H70A 108.4 . . ?
C71 C70 H70B 108.4 . . ?
C71 C70 H70C 110.3 . . ?
C71 C70 H70D 110.3 . . ?
C51 C71 C70 119.0(3) . . ?
C51 C71 C72 121.4(3) . . ?
C72 C71 C70 119.6(3) . . ?
C71 C72 H72 116.6 . . ?
C73 C72 C71 126.7(3) . . ?
C73 C72 H72 116.6 . . ?
C72 C73 H73 118.1 . . ?
C72 C73 C74 123.8(3) . . ?
C74 C73 H73 118.1 . . ?
N13 C74 C73 122.9(3) . . ?
N13 C74 C75 108.6(3) . . ?
C73 C74 C75 128.6(3) . . ?
C74 C75 C76 110.8(3) . . ?
C74 C75 C77 112.6(3) . . ?
C76 C75 C77 111.2(3) . . ?
C78 C75 C74 101.7(3) . . ?
C78 C75 C76 110.5(3) . . ?
C78 C75 C77 109.7(3) . . ?
C75 C76 H76A 109.5 . . ?
C75 C76 H76B 109.5 . . ?
C75 C76 H76C 109.5 . . ?
H76A C76 H76B 109.5 . . ?
H76A C76 H76C 109.5 . . ?
H76B C76 H76C 109.5 . . ?
C75 C77 H77A 109.5 . . ?
C75 C77 H77B 109.5 . . ?
C75 C77 H77C 109.5 . . ?
H77A C77 H77B 109.5 . . ?
H77A C77 H77C 109.5 . . ?
H77B C77 H77C 109.5 . . ?
C79 C78 C75 131.1(3) . . ?
C83 C78 C75 109.2(3) . . ?
C83 C78 C79 119.7(4) . . ?
C78 C79 H79 120.7 . . ?
C78 C79 C80 118.7(4) . . ?
C80 C79 H79 120.7 . . ?
C79 C80 H80 119.7 . . ?
C81 C80 C79 120.6(4) . . ?
C81 C80 H80 119.7 . . ?
C80 C81 H81 119.0 . . ?
C80 C81 C82 121.9(4) . . ?
C82 C81 H81 119.0 . . ?
C81 C82 H82 121.8 . . ?
C81 C82 C83 116.3(4) . . ?
C83 C82 H82 121.8 . . ?
C78 C83 N13 108.9(3) . . ?
C78 C83 C82 122.8(3) . . ?
C82 C83 N13 128.3(3) . . ?
N13 C84 H84A 109.1 . . ?
N13 C84 H84B 109.1 . . ?
N13 C84 C85 112.6(3) . . ?
H84A C84 H84B 107.8 . . ?
C85 C84 H84A 109.1 . . ?
C85 C84 H84B 109.1 . . ?
C84 C85 H85A 107.6 . . ?
C84 C85 H85B 107.6 . . ?
C84 C85 H85C 108.0 . . ?
C84 C85 H85D 108.0 . . ?
H85A C85 H85B 107.0 . . ?
H85C C85 H85D 107.2 . . ?
C86 C85 C84 119.0(5) . . ?
C86 C85 H85A 107.6 . . ?
C86 C85 H85B 107.6 . . ?
C86B C85 C84 117.2(8) . . ?
C86B C85 H85C 108.0 . . ?
C86B C85 H85D 108.0 . . ?
C85 C86 H86A 109.5 . . ?
C85 C86 H86B 109.5 . . ?
C85 C86 H86C 109.5 . . ?
H86A C86 H86B 109.5 . . ?
H86A C86 H86C 109.5 . . ?
H86B C86 H86C 109.5 . . ?
C85 C86B H86D 109.5 . . ?
C85 C86B H86E 109.5 . . ?
C85 C86B H86F 109.5 . . ?
H86D C86B H86E 109.5 . . ?
H86D C86B H86F 109.5 . . ?
H86E C86B H86F 109.5 . . ?
F1 P1 F2 179.7(5) . . ?
F1 P1 F3 90.3(5) . . ?
F1 P1 F4 91.0(5) . . ?
F1 P1 F6 90.7(5) . . ?
F3 P1 F2 89.8(4) . . ?
F4 P1 F2 89.3(4) . . ?
F4 P1 F3 91.0(4) . . ?
F4 P1 F6 92.5(4) . . ?
F5 P1 F1 93.6(5) . . ?
F5 P1 F2 86.1(4) . . ?
F5 P1 F3 91.9(5) . . ?
F5 P1 F4 174.5(5) . . ?
F5 P1 F6 84.5(5) . . ?
F6 P1 F2 89.2(4) . . ?
F6 P1 F3 176.3(5) . . ?
N1S C2S C3S 164.9(11) . . ?
C2S C3S H3SC 106.0 . . ?
C2S C3S H3SD 106.1 . . ?
C2S C3S H3SA 113.5 . . ?
C2S C3S H3SB 113.5 . . ?
C2S C3S C5S 90.7(10) . . ?
H3SC C3S H3SD 106.3 . . ?
H3SA C3S H3SB 110.8 . . ?
C4S C3S C2S 125.1(10) . . ?
C4S C3S H3SC 106.1 . . ?
C4S C3S H3SD 106.0 . . ?
C5S C3S H3SA 113.5 . . ?
C5S C3S H3SB 113.5 . . ?
C3S C4S H4SA 109.5 . . ?
C3S C4S H4SB 109.5 . . ?
C3S C4S H4SC 109.5 . . ?
H4SA C4S H4SB 109.5 . . ?
H4SA C4S H4SC 109.5 . . ?
H4SB C4S H4SC 109.5 . . ?
C3S C5S H5SA 109.5 . . ?
C3S C5S H5SB 109.5 . . ?
C3S C5S H5SC 109.5 . . ?
H5SA C5S H5SB 109.5 . . ?
H5SA C5S H5SC 109.5 . . ?
H5SB C5S H5SC 109.5 . . ?
H90C C90 H90D 109.5 . . ?
H90C C90 H90E 109.5 . . ?
H90D C90 H90E 109.5 . . ?
H90A C90 H90B 107.7 . . ?
O88 C90 H90C 109.5 . . ?
O88 C90 H90D 109.5 . . ?
O88 C90 H90E 109.5 . . ?
C89 C90 H90A 108.8 . . ?
C89 C90 H90B 108.8 . . ?
C89 C90 C88 113.9(13) . . ?
C88 C90 H90A 108.8 . . ?
C88 C90 H90B 108.8 . . ?
C92 O88 C90 105.2(12) . . ?
N14 C89 C90 170.9(16) . . ?
F7 P2 F9 99.2(7) . . ?
F7 P2 F10 85.6(7) . . ?
F7 P2 F11 97.3(8) . . ?
F7 P2 F12 83.1(9) . . ?
F8 P2 F7 154.7(10) . . ?
F8 P2 F9 94.1(7) . . ?
F8 P2 F10 71.9(8) . . ?
F8 P2 F11 67.5(8) . . ?
F8 P2 F12 114.7(11) . . ?
F9 P2 F10 94.7(8) . . ?
F9 P2 F11 161.6(9) . . ?
F11 P2 F10 78.5(7) . . ?
F12 P2 F9 103.0(10) . . ?
F12 P2 F10 160.4(9) . . ?
F12 P2 F11 87.1(9) . . ?
P2 F8 F11 58.8(6) . . ?
P2 F11 F8 53.7(5) . . ?
F13 P3 F14 93.4(8) . . ?
F13 P3 F16 87.9(8) . . ?
F13 P3 F17 94.8(9) . . ?
F13 P3 F18 96.9(9) . . ?
F14 P3 F17 89.6(8) . . ?
F14 P3 F18 80.8(8) . . ?
F15 P3 F13 175.0(9) . . ?
F15 P3 F14 83.4(7) . . ?
F15 P3 F16 95.7(8) . . ?
F15 P3 F17 81.4(8) . . ?
F15 P3 F18 86.4(8) . . ?
F16 P3 F14 173.9(9) . . ?
F16 P3 F17 96.2(9) . . ?
F16 P3 F18 93.1(8) . . ?
F17 P3 F18 165.3(9) . . ?
H91A C91 H91B 109.5 . . ?
H91A C91 H91C 109.5 . . ?
H91B C91 H91C 109.5 . . ?
C92 C91 H91A 109.5 . . ?
C92 C91 H91B 109.5 . . ?
C92 C91 H91C 109.5 . . ?
O88 C92 C91 109.6(15) . . ?
O88 C92 C93 112.9(16) . . ?
O88 C92 C94 93.4(16) . . ?
C91 C92 C93 110.6(15) . . ?
C91 C92 C94 97.1(17) . . ?
C93 C92 C94 130.9(18) . . ?
C92 C93 H93A 109.5 . . ?
C92 C93 H93B 109.5 . . ?
C92 C93 H93C 109.5 . . ?
H93A C93 H93B 109.5 . . ?
H93A C93 H93C 109.5 . . ?
H93B C93 H93C 109.5 . . ?
C90 C88 H88A 109.5 . . ?
C90 C88 H88B 109.5 . . ?
C90 C88 H88C 109.5 . . ?
H88A C88 H88B 109.5 . . ?
H88A C88 H88C 109.5 . . ?
H88B C88 H88C 109.5 . . ?
C92 C94 H94A 109.5 . . ?
C92 C94 H94B 109.5 . . ?
C92 C94 H94C 109.5 . . ?
H94A C94 H94B 109.5 . . ?
H94A C94 H94C 109.5 . . ?
H94B C94 H94C 109.5 . . ?

loop_
_geom_bond_atom_site_label_1
_geom_bond_atom_site_label_2
_geom_bond_distance
_geom_bond_site_symmetry_2
_geom_bond_publ_flag
S1 C26 1.769(3) . ?
S1 C51 1.794(3) . ?
N1 C3 1.334(4) . ?
N1 C4 1.348(4) . ?
N2 C7 1.328(4) . ?
N2 C8 1.385(4) . ?
N3 C7 1.376(4) . ?
N3 C13 1.382(4) . ?
N3 C14 1.464(4) . ?
N4 C18 1.388(4) . ?
N4 C19 1.323(4) . ?
N5 C19 1.384(4) . ?
N5 C20 1.461(5) . ?
N5 C21 1.382(4) . ?
N6 C24 1.348(4) . ?
N6 C28 1.345(4) . ?
N7 C29 1.316(4) . ?
N7 C30 1.392(4) . ?
N8 C29 1.381(4) . ?
N8 C35 1.374(4) . ?
N8 C36 1.453(4) . ?
N9 C40 1.376(5) . ?
N9 C41 1.334(6) . ?
N10 C87 1.500(7) . ?
N10 C41 1.365(5) . ?
N10 C42 1.398(7) . ?
N11 C45 1.353(6) . ?
N11 C50 1.340(6) . ?
N12 C55 1.370(6) . ?
N12 C64 1.398(7) . ?
N12 C65 1.617(9) . ?
N13 C74 1.347(4) . ?
N13 C83 1.416(4) . ?
N13 C84 1.467(4) . ?
C1 H1A 0.9800 . ?
C1 H1B 0.9800 . ?
C1 H1C 0.9800 . ?
C1 C2 1.492(6) . ?
C87 H87A 0.9800 . ?
C87 H87B 0.9800 . ?
C87 H87C 0.9800 . ?
C2 C3 1.393(4) . ?
C2 C6 1.386(5) . ?
C3 H3 0.9500 . ?
C4 C5 1.397(4) . ?
C4 C7 1.462(5) . ?
C5 H5 0.9500 . ?
C5 C6 1.371(5) . ?
C6 H6 0.9500 . ?
C8 C9 1.395(5) . ?
C8 C13 1.408(4) . ?
C9 H9 0.9500 . ?
C9 C10 1.386(5) . ?
C10 C11 1.415(4) . ?
C10 C15 1.524(5) . ?
C11 H11 0.9500 . ?
C11 C12 1.377(5) . ?
C12 H12 0.9500 . ?
C12 C13 1.389(5) . ?
C14 H14A 0.9800 . ?
C14 H14B 0.9800 . ?
C14 H14C 0.9800 . ?
C15 H15A 0.9900 . ?
C15 H15B 0.9900 . ?
C15 C16 1.513(5) . ?
C16 C17 1.392(5) . ?
C16 C23 1.407(6) . ?
C17 H17 0.9500 . ?
C17 C18 1.402(5) . ?
C18 C21 1.388(5) . ?
C19 C24 1.478(4) . ?
C20 H20A 0.9800 . ?
C20 H20B 0.9800 . ?
C20 H20C 0.9800 . ?
C21 C22 1.399(4) . ?
C22 H22 0.9500 . ?
C22 C23 1.361(6) . ?
C23 H23 0.9500 . ?
C24 C25 1.390(4) . ?
C25 H25 0.9500 . ?
C25 C26 1.388(4) . ?
C26 C27 1.393(4) . ?
C27 H27 0.9500 . ?
C27 C28 1.396(4) . ?
C28 C29 1.475(4) . ?
C30 C31 1.403(5) . ?
C30 C35 1.387(5) . ?
C31 H31 0.9500 . ?
C31 C32 1.376(6) . ?
C32 C33 1.385(7) . ?
C32 C37 1.525(6) . ?
C33 H33 0.9500 . ?
C33 C34 1.386(6) . ?
C34 H34 0.9500 . ?
C34 C35 1.393(5) . ?
C36 H36A 0.9800 . ?
C36 H36B 0.9800 . ?
C36 H36C 0.9800 . ?
C37 H37A 0.9900 . ?
C37 H37B 0.9900 . ?
C37 C38 1.503(8) . ?
C38 C39 1.360(6) . ?
C38 C44 1.411(9) . ?
C39 H39 0.9500 . ?
C39 C40 1.384(7) . ?
C40 C42 1.383(7) . ?
C41 C45 1.459(6) . ?
C42 C43 1.405(6) . ?
C43 H43 0.9500 . ?
C43 C44 1.378(10) . ?
C44 H44 0.9500 . ?
C45 C46 1.387(5) . ?
C46 H46 0.9500 . ?
C46 C47 1.359(6) . ?
C47 H47 0.9500 . ?
C47 C48 1.385(6) . ?
C48 C49 1.510(7) . ?
C48 C50 1.374(6) . ?
C49 H49A 0.9800 . ?
C49 H49B 0.9800 . ?
C49 H49C 0.9800 . ?
C50 H50 0.9500 . ?
C51 C52 1.429(5) . ?
C51 C71 1.391(4) . ?
C52 C53 1.379(5) . ?
C52 C68 1.519(5) . ?
C53 H53 0.9500 . ?
C53 C54 1.398(5) . ?
C54 H54 0.9500 . ?
C54 C55 1.371(6) . ?
C55 C56 1.530(6) . ?
C56 C57 1.539(5) . ?
C56 C58 1.529(6) . ?
C56 C59 1.521(5) . ?
C57 H57A 0.9800 . ?
C57 H57B 0.9800 . ?
C57 H57C 0.9800 . ?
C58 H58A 0.9800 . ?
C58 H58B 0.9800 . ?
C58 H58C 0.9800 . ?
C59 C60 1.384(7) . ?
C59 C64 1.382(7) . ?
C60 H60 0.9500 . ?
C60 C61 1.395(7) . ?
C61 H61 0.9500 . ?
C61 C62 1.378(10) . ?
C62 H62 0.9500 . ?
C62 C63 1.373(10) . ?
C63 H63 0.9500 . ?
C63 C64 1.392(7) . ?
C65 H65A 0.9900 . ?
C65 H65B 0.9900 . ?
C65 C66 1.402(9) . ?
C66 H66A 0.9900 . ?
C66 H66B 0.9900 . ?
C66 C67 1.760(12) . ?
C67 H67A 0.9800 . ?
C67 H67B 0.9800 . ?
C67 H67C 0.9800 . ?
C68 H68A 0.9900 . ?
C68 H68B 0.9900 . ?
C68 H68C 0.9900 . ?
C68 H68D 0.9900 . ?
C68 C69 1.582(9) . ?
C68 C69B 1.305(10) . ?
C69 H69A 0.9900 . ?
C69 H69B 0.9900 . ?
C69 C70 1.390(8) . ?
C69B H69C 0.9900 . ?
C69B H69D 0.9900 . ?
C69B C70 1.706(11) . ?
C70 H70A 0.9900 . ?
C70 H70B 0.9900 . ?
C70 H70C 0.9900 . ?
C70 H70D 0.9900 . ?
C70 C71 1.512(5) . ?
C71 C72 1.412(5) . ?
C72 H72 0.9500 . ?
C72 C73 1.382(5) . ?
C73 H73 0.9500 . ?
C73 C74 1.393(5) . ?
C74 C75 1.533(4) . ?
C75 C76 1.542(4) . ?
C75 C77 1.542(4) . ?
C75 C78 1.510(5) . ?
C76 H76A 0.9800 . ?
C76 H76B 0.9800 . ?
C76 H76C 0.9800 . ?
C77 H77A 0.9800 . ?
C77 H77B 0.9800 . ?
C77 H77C 0.9800 . ?
C78 C79 1.386(5) . ?
C78 C83 1.385(5) . ?
C79 H79 0.9500 . ?
C79 C80 1.393(6) . ?
C80 H80 0.9500 . ?
C80 C81 1.384(6) . ?
C81 H81 0.9500 . ?
C81 C82 1.388(6) . ?
C82 H82 0.9500 . ?
C82 C83 1.396(5) . ?
C84 H84A 0.9900 . ?
C84 H84B 0.9900 . ?
C84 C85 1.514(5) . ?
C85 H85A 0.9900 . ?
C85 H85B 0.9900 . ?
C85 H85C 0.9900 . ?
C85 H85D 0.9900 . ?
C85 C86 1.391(9) . ?
C85 C86B 1.472(12) . ?
C86 H86A 0.9800 . ?
C86 H86B 0.9800 . ?
C86 H86C 0.9800 . ?
C86B H86D 0.9800 . ?
C86B H86E 0.9800 . ?
C86B H86F 0.9800 . ?
P1 F1 1.556(9) . ?
P1 F2 1.635(7) . ?
P1 F3 1.596(7) . ?
P1 F4 1.569(7) . ?
P1 F5 1.547(8) . ?
P1 F6 1.572(8) . ?
N1S C2S 1.144(11) . ?
C2S C3S 1.695(17) . ?
C3S H3SC 0.9900 . ?
C3S H3SD 0.9900 . ?
C3S H3SA 0.9900 . ?
C3S H3SB 0.9900 . ?
C3S C4S 1.38(3) . ?
C3S C5S 1.721(18) . ?
C4S H4SA 0.9800 . ?
C4S H4SB 0.9800 . ?
C4S H4SC 0.9800 . ?
C5S H5SA 0.9800 . ?
C5S H5SB 0.9800 . ?
C5S H5SC 0.9800 . ?
C90 H90C 0.9800 . ?
C90 H90D 0.9800 . ?
C90 H90E 0.9800 . ?
C90 H90A 0.9900 . ?
C90 H90B 0.9900 . ?
C90 O88 1.518(16) . ?
C90 C89 1.457(17) . ?
C90 C88 1.55(3) . ?
O88 C92 1.33(2) . ?
C89 N14 1.12(2) . ?
P2 F7 1.542(9) . ?
P2 F8 1.517(9) . ?
P2 F9 1.593(10) . ?
P2 F10 1.696(10) . ?
P2 F11 1.612(10) . ?
P2 F12 1.592(10) . ?
F8 F11 1.740(19) . ?
P3 F13 1.539(10) . ?
P3 F14 1.581(9) . ?
P3 F15 1.538(10) . ?
P3 F16 1.579(9) . ?
P3 F17 1.583(9) . ?
P3 F18 1.593(10) . ?
C91 H91A 0.9800 . ?
C91 H91B 0.9800 . ?
C91 H91C 0.9800 . ?
C91 C92 1.56(3) . ?
C92 C93 1.60(3) . ?
C92 C94 1.95(4) . ?
C93 H93A 0.9800 . ?
C93 H93B 0.9800 . ?
C93 H93C 0.9800 . ?
C88 H88A 0.9800 . ?
C88 H88B 0.9800 . ?
C88 H88C 0.9800 . ?
C94 H94A 0.9800 . ?
C94 H94B 0.9800 . ?
C94 H94C 0.9800 . ?

loop_
_geom_torsion_atom_site_label_1
_geom_torsion_atom_site_label_2
_geom_torsion_atom_site_label_3
_geom_torsion_atom_site_label_4
_geom_torsion
_geom_torsion_site_symmetry_1
_geom_torsion_site_symmetry_2
_geom_torsion_site_symmetry_3
_geom_torsion_site_symmetry_4
_geom_torsion_publ_flag
S1 C26 C27 C28 -179.8(2) . . . . ?
S1 C51 C52 C53 7.1(4) . . . . ?
S1 C51 C52 C68 -172.8(3) . . . . ?
S1 C51 C71 C70 -175.1(3) . . . . ?
S1 C51 C71 C72 7.5(4) . . . . ?
N1 C4 C5 C6 -1.2(5) . . . . ?
N1 C4 C7 N2 -163.3(3) . . . . ?
N1 C4 C7 N3 19.5(4) . . . . ?
N2 C8 C9 C10 -176.6(4) . . . . ?
N2 C8 C13 N3 0.1(3) . . . . ?
N2 C8 C13 C12 178.9(3) . . . . ?
N4 C18 C21 N5 1.0(4) . . . . ?
N4 C18 C21 C22 -175.9(3) . . . . ?
N4 C19 C24 N6 -177.1(3) . . . . ?
N4 C19 C24 C25 2.7(4) . . . . ?
N5 C19 C24 N6 1.8(5) . . . . ?
N5 C19 C24 C25 -178.3(3) . . . . ?
N5 C21 C22 C23 -176.5(4) . . . . ?
N6 C24 C25 C26 0.3(4) . . . . ?
N6 C28 C29 N7 -156.6(3) . . . . ?
N6 C28 C29 N8 23.3(5) . . . . ?
N7 C30 C31 C32 -179.4(4) . . . . ?
N7 C30 C35 N8 -1.0(4) . . . . ?
N7 C30 C35 C34 178.5(3) . . . . ?
N9 C40 C42 N10 -0.1(4) . . . . ?
N9 C40 C42 C43 -179.0(4) . . . . ?
N9 C41 C45 N11 -176.8(3) . . . . ?
N9 C41 C45 C46 2.2(5) . . . . ?
N10 C41 C45 N11 1.1(5) . . . . ?
N10 C41 C45 C46 -179.9(3) . . . . ?
N10 C42 C43 C44 -178.4(4) . . . . ?
N11 C45 C46 C47 -0.3(5) . . . . ?
N12 C55 C56 C57 -109.3(5) . . . . ?
N12 C55 C56 C58 125.3(5) . . . . ?
N12 C55 C56 C59 6.0(5) . . . . ?
N12 C65 C66 C67 175.7(6) . . . . ?
N13 C74 C75 C76 115.3(3) . . . . ?
N13 C74 C75 C77 -119.5(3) . . . . ?
N13 C74 C75 C78 -2.1(3) . . . . ?
N13 C84 C85 C86 -57.5(7) . . . . ?
N13 C84 C85 C86B -165.5(8) . . . . ?
C1 C2 C3 N1 -179.8(3) . . . . ?
C1 C2 C6 C5 -179.4(3) . . . . ?
C87 N10 C41 N9 -178.9(4) . . . . ?
C87 N10 C41 C45 3.1(6) . . . . ?
C87 N10 C42 C40 179.0(4) . . . . ?
C87 N10 C42 C43 -2.3(7) . . . . ?
C3 N1 C4 C5 2.0(4) . . . . ?
C3 N1 C4 C7 -178.3(3) . . . . ?
C3 C2 C6 C5 1.1(5) . . . . ?
C4 N1 C3 C2 -1.2(5) . . . . ?
C4 C5 C6 C2 -0.4(5) . . . . ?
C5 C4 C7 N2 16.5(4) . . . . ?
C5 C4 C7 N3 -160.7(3) . . . . ?
C6 C2 C3 N1 -0.4(5) . . . . ?
C7 N2 C8 C9 176.8(4) . . . . ?
C7 N2 C8 C13 -0.2(3) . . . . ?
C7 N3 C13 C8 0.0(3) . . . . ?
C7 N3 C13 C12 -178.6(3) . . . . ?
C7 C4 C5 C6 179.0(3) . . . . ?
C8 N2 C7 N3 0.2(3) . . . . ?
C8 N2 C7 C4 -177.3(3) . . . . ?
C8 C9 C10 C11 -1.5(6) . . . . ?
C8 C9 C10 C15 178.5(4) . . . . ?
C9 C8 C13 N3 -177.2(3) . . . . ?
C9 C8 C13 C12 1.6(5) . . . . ?
C9 C10 C11 C12 1.3(6) . . . . ?
C9 C10 C15 C16 -38.9(6) . . . . ?
C10 C11 C12 C13 0.3(5) . . . . ?
C10 C15 C16 C17 106.3(5) . . . . ?
C10 C15 C16 C23 -73.3(5) . . . . ?
C11 C10 C15 C16 141.1(4) . . . . ?
C11 C12 C13 N3 176.7(3) . . . . ?
C11 C12 C13 C8 -1.7(5) . . . . ?
C13 N3 C7 N2 -0.2(3) . . . . ?
C13 N3 C7 C4 177.3(3) . . . . ?
C13 C8 C9 C10 0.1(5) . . . . ?
C14 N3 C7 N2 -177.9(3) . . . . ?
C14 N3 C7 C4 -0.4(5) . . . . ?
C14 N3 C13 C8 177.9(3) . . . . ?
C14 N3 C13 C12 -0.7(5) . . . . ?
C15 C10 C11 C12 -178.6(4) . . . . ?
C15 C16 C17 C18 -179.4(3) . . . . ?
C15 C16 C23 C22 -179.7(4) . . . . ?
C16 C17 C18 N4 175.5(4) . . . . ?
C16 C17 C18 C21 -1.1(5) . . . . ?
C17 C16 C23 C22 0.8(6) . . . . ?
C17 C18 C21 N5 178.2(3) . . . . ?
C17 C18 C21 C22 1.3(5) . . . . ?
C18 N4 C19 N5 -0.5(4) . . . . ?
C18 N4 C19 C24 178.6(3) . . . . ?
C18 C21 C22 C23 -0.4(6) . . . . ?
C19 N4 C18 C17 -177.2(4) . . . . ?
C19 N4 C18 C21 -0.4(4) . . . . ?
C19 N5 C21 C18 -1.3(4) . . . . ?
C19 N5 C21 C22 175.3(4) . . . . ?
C19 C24 C25 C26 -179.6(3) . . . . ?
C20 N5 C19 N4 177.6(3) . . . . ?
C20 N5 C19 C24 -1.4(5) . . . . ?
C20 N5 C21 C18 -178.1(3) . . . . ?
C20 N5 C21 C22 -1.5(6) . . . . ?
C21 N5 C19 N4 1.2(4) . . . . ?
C21 N5 C19 C24 -177.9(3) . . . . ?
C21 C22 C23 C16 -0.6(6) . . . . ?
C23 C16 C17 C18 0.1(6) . . . . ?
C24 N6 C28 C27 -0.8(4) . . . . ?
C24 N6 C28 C29 177.6(3) . . . . ?
C24 C25 C26 S1 179.6(2) . . . . ?
C24 C25 C26 C27 -1.3(4) . . . . ?
C25 C26 C27 C28 1.3(4) . . . . ?
C26 S1 C51 C52 74.5(3) . . . . ?
C26 S1 C51 C71 -105.4(2) . . . . ?
C26 C27 C28 N6 -0.2(4) . . . . ?
C26 C27 C28 C29 -178.6(3) . . . . ?
C27 C28 C29 N7 21.9(4) . . . . ?
C27 C28 C29 N8 -158.2(3) . . . . ?
C28 N6 C24 C19 -179.3(3) . . . . ?
C28 N6 C24 C25 0.8(4) . . . . ?
C29 N7 C30 C31 -178.2(4) . . . . ?
C29 N7 C30 C35 1.2(4) . . . . ?
C29 N8 C35 C30 0.4(4) . . . . ?
C29 N8 C35 C34 -179.1(4) . . . . ?
C30 N7 C29 N8 -1.0(4) . . . . ?
C30 N7 C29 C28 178.9(3) . . . . ?
C30 C31 C32 C33 0.5(7) . . . . ?
C30 C31 C32 C37 179.0(4) . . . . ?
C31 C30 C35 N8 178.5(3) . . . . ?
C31 C30 C35 C34 -2.0(6) . . . . ?
C31 C32 C33 C34 -1.7(7) . . . . ?
C31 C32 C37 C38 6.2(8) . . . . ?
C32 C33 C34 C35 0.9(7) . . . . ?
C32 C37 C38 C39 92.5(6) . . . . ?
C32 C37 C38 C44 -85.8(6) . . . . ?
C33 C32 C37 C38 -175.3(5) . . . . ?
C33 C34 C35 N8 -179.7(4) . . . . ?
C33 C34 C35 C30 0.9(6) . . . . ?
C35 N8 C29 N7 0.4(4) . . . . ?
C35 N8 C29 C28 -179.5(3) . . . . ?
C35 C30 C31 C32 1.2(6) . . . . ?
C36 N8 C29 N7 -175.2(4) . . . . ?
C36 N8 C29 C28 4.9(6) . . . . ?
C36 N8 C35 C30 176.4(3) . . . . ?
C36 N8 C35 C34 -3.1(6) . . . . ?
C37 C32 C33 C34 179.8(5) . . . . ?
C37 C38 C39 C40 -178.1(3) . . . . ?
C37 C38 C44 C43 178.9(4) . . . . ?
C38 C39 C40 N9 178.8(3) . . . . ?
C38 C39 C40 C42 -0.7(5) . . . . ?
C39 C38 C44 C43 0.5(6) . . . . ?
C39 C40 C42 N10 179.4(3) . . . . ?
C39 C40 C42 C43 0.5(6) . . . . ?
C40 N9 C41 N10 -0.1(4) . . . . ?
C40 N9 C41 C45 178.0(3) . . . . ?
C40 C42 C43 C44 0.1(6) . . . . ?
C41 N9 C40 C39 -179.4(4) . . . . ?
C41 N9 C40 C42 0.1(4) . . . . ?
C41 N10 C42 C40 0.1(4) . . . . ?
C41 N10 C42 C43 178.8(4) . . . . ?
C41 C45 C46 C47 -179.3(3) . . . . ?
C42 N10 C41 N9 0.0(4) . . . . ?
C42 N10 C41 C45 -178.0(3) . . . . ?
C42 C43 C44 C38 -0.7(7) . . . . ?
C44 C38 C39 C40 0.2(5) . . . . ?
C45 N11 C50 C48 -0.1(6) . . . . ?
C45 C46 C47 C48 -0.4(6) . . . . ?
C46 C47 C48 C49 -178.5(4) . . . . ?
C46 C47 C48 C50 0.8(6) . . . . ?
C47 C48 C50 N11 -0.6(6) . . . . ?
C49 C48 C50 N11 178.7(4) . . . . ?
C50 N11 C45 C41 179.6(3) . . . . ?
C50 N11 C45 C46 0.6(5) . . . . ?
C51 S1 C26 C25 -163.3(2) . . . . ?
C51 S1 C26 C27 17.8(3) . . . . ?
C51 C52 C53 C54 -175.3(4) . . . . ?
C51 C52 C68 C69 -33.8(6) . . . . ?
C51 C52 C68 C69B 17.8(8) . . . . ?
C51 C71 C72 C73 176.5(3) . . . . ?
C52 C51 C71 C70 5.0(5) . . . . ?
C52 C51 C71 C72 -172.5(3) . . . . ?
C52 C53 C54 C55 179.9(4) . . . . ?
C52 C68 C69 C70 53.9(8) . . . . ?
C52 C68 C69B C70 -46.8(9) . . . . ?
C53 C52 C68 C69 146.2(5) . . . . ?
C53 C52 C68 C69B -162.2(7) . . . . ?
C53 C54 C55 N12 -179.2(5) . . . . ?
C53 C54 C55 C56 5.7(8) . . . . ?
C54 C55 C56 C57 66.5(6) . . . . ?
C54 C55 C56 C58 -59.0(6) . . . . ?
C54 C55 C56 C59 -178.2(5) . . . . ?
C55 N12 C64 C59 4.5(8) . . . . ?
C55 N12 C64 C63 -176.9(7) . . . . ?
C55 N12 C65 C66 95.4(7) . . . . ?
C55 C56 C59 C60 179.1(5) . . . . ?
C55 C56 C59 C64 -3.5(5) . . . . ?
C56 C59 C60 C61 -179.7(4) . . . . ?
C56 C59 C64 N12 -0.2(7) . . . . ?
C56 C59 C64 C63 -178.9(6) . . . . ?
C57 C56 C59 C60 -65.9(6) . . . . ?
C57 C56 C59 C64 111.4(5) . . . . ?
C58 C56 C59 C60 55.7(6) . . . . ?
C58 C56 C59 C64 -126.9(5) . . . . ?
C59 C60 C61 C62 -1.5(8) . . . . ?
C60 C59 C64 N12 177.5(5) . . . . ?
C60 C59 C64 C63 -1.2(9) . . . . ?
C60 C61 C62 C63 -2.3(11) . . . . ?
C61 C62 C63 C64 4.2(12) . . . . ?
C62 C63 C64 N12 179.1(7) . . . . ?
C62 C63 C64 C59 -2.4(12) . . . . ?
C64 N12 C55 C54 177.3(5) . . . . ?
C64 N12 C55 C56 -6.7(7) . . . . ?
C64 N12 C65 C66 -94.6(7) . . . . ?
C64 C59 C60 C61 3.2(7) . . . . ?
C65 N12 C55 C54 -11.9(9) . . . . ?
C65 N12 C55 C56 164.1(5) . . . . ?
C65 N12 C64 C59 -166.7(5) . . . . ?
C65 N12 C64 C63 11.9(12) . . . . ?
C68 C52 C53 C54 4.7(6) . . . . ?
C68 C69 C70 C71 -44.6(8) . . . . ?
C68 C69B C70 C71 53.6(8) . . . . ?
C69 C70 C71 C51 15.0(7) . . . . ?
C69 C70 C71 C72 -167.5(5) . . . . ?
C69B C70 C71 C51 -31.8(5) . . . . ?
C69B C70 C71 C72 145.7(5) . . . . ?
C70 C71 C72 C73 -0.9(5) . . . . ?
C71 C51 C52 C53 -172.9(3) . . . . ?
C71 C51 C52 C68 7.1(5) . . . . ?
C71 C72 C73 C74 -173.9(3) . . . . ?
C72 C73 C74 N13 176.5(3) . . . . ?
C72 C73 C74 C75 -3.2(5) . . . . ?
C73 C74 C75 C76 -65.0(4) . . . . ?
C73 C74 C75 C77 60.2(4) . . . . ?
C73 C74 C75 C78 177.5(3) . . . . ?
C74 N13 C83 C78 -1.4(3) . . . . ?
C74 N13 C83 C82 177.0(3) . . . . ?
C74 N13 C84 C85 93.3(4) . . . . ?
C74 C75 C78 C79 -177.4(3) . . . . ?
C74 C75 C78 C83 1.3(3) . . . . ?
C75 C78 C79 C80 177.2(3) . . . . ?
C75 C78 C83 N13 -0.1(3) . . . . ?
C75 C78 C83 C82 -178.6(3) . . . . ?
C76 C75 C78 C79 65.0(4) . . . . ?
C76 C75 C78 C83 -116.4(3) . . . . ?
C77 C75 C78 C79 -58.0(4) . . . . ?
C77 C75 C78 C83 120.7(3) . . . . ?
C78 C79 C80 C81 1.2(5) . . . . ?
C79 C78 C83 N13 178.8(3) . . . . ?
C79 C78 C83 C82 0.3(5) . . . . ?
C79 C80 C81 C82 0.0(6) . . . . ?
C80 C81 C82 C83 -1.1(5) . . . . ?
C81 C82 C83 N13 -177.2(3) . . . . ?
C81 C82 C83 C78 1.0(5) . . . . ?
C83 N13 C74 C73 -177.4(3) . . . . ?
C83 N13 C74 C75 2.3(3) . . . . ?
C83 N13 C84 C85 -86.5(4) . . . . ?
C83 C78 C79 C80 -1.4(5) . . . . ?
C84 N13 C74 C73 2.7(5) . . . . ?
C84 N13 C74 C75 -177.6(3) . . . . ?
C84 N13 C83 C78 178.4(3) . . . . ?
C84 N13 C83 C82 -3.2(5) . . . . ?
N1S C2S C3S C4S 36(4) . . . . ?
N1S C2S C3S C5S -179(100) . . . . ?
C90 O88 C92 C91 -68.8(16) . . . . ?
C90 O88 C92 C93 54.9(17) . . . . ?
C90 O88 C92 C94 -167.6(15) . . . . ?
F7 P2 F8 F11 56(2) . . . . ?
F7 P2 F11 F8 -159.0(10) . . . . ?
F9 P2 F8 F11 178.3(10) . . . . ?
F9 P2 F11 F8 -5(3) . . . . ?
F10 P2 F8 F11 84.7(8) . . . . ?
F10 P2 F11 F8 -75.0(9) . . . . ?
F12 P2 F8 F11 -75.4(11) . . . . ?
F12 P2 F11 F8 118.3(11) . . . . ?

loop_
_exptl_oxdiff_crystal_face_indexfrac_h
_exptl_oxdiff_crystal_face_indexfrac_k
_exptl_oxdiff_crystal_face_indexfrac_l
_exptl_oxdiff_crystal_face_x
_exptl_oxdiff_crystal_face_y
_exptl_oxdiff_crystal_face_z
0.9987 0.9996 5.0000 0.0240 0.0042 -0.3851
-1.0004 0.0003 1.0003 0.0643 0.1224 -0.0818
1.0004 -0.0003 -1.0003 -0.0643 -0.1224 0.0818
0.0005 1.0002 0.0002 -0.0892 0.0431 0.0127
-0.0005 -1.0002 -0.0002 0.0892 -0.0431 -0.0127
-0.9987 -0.9996 -5.0000 -0.0240 -0.0042 0.3851
2.9999 0.9991 1.9994 -0.1342 -0.2546 -0.1415
